data_7711042
loop_
_publ_author_name
'Ouadoudi, Omar'
'Kaehler, Tanja'
'\,Cevik, Enes G\"orkem'
'Bolte, Michael'
'St\"oger, Berthold'
'Virovets, Alexander'
'Lerner, Hans-Wolfram'
'Wagner, Matthias'

_publ_section_title
;
 Late-stage derivatization of a (B,O)2-doped perylene
;
_journal_name_full 'Dalton Transactions'
_journal_paper_doi 10.1039/D2DT02364D
_journal_year 2022
_chemical_formula_moiety 'C66 H62 B2 O2, 2(C6 H6)'
_chemical_formula_sum 'C78 H74 B2 O2'
_chemical_formula_weight 1064.99
_space_group_crystal_system triclinic
_space_group_IT_number 2
_space_group_name_Hall '-P 1'
_space_group_name_H-M_alt 'P -1'
_atom_sites_solution_hydrogens geom
_audit_creation_method SHELXL-2018/3
_audit_update_record
;
2022-07-19 deposited with the CCDC.	2022-08-15 downloaded from the CCDC.
;
_cell_angle_alpha 103.695(9)
_cell_angle_beta 112.951(10)
_cell_angle_gamma 95.721(10)
_cell_formula_units_Z 4
_cell_length_a 17.119(2)
_cell_length_b 19.603(2)
_cell_length_c 21.410(2)
_cell_measurement_reflns_used 30898
_cell_measurement_temperature 173(2)
_cell_measurement_theta_max 25.93
_cell_measurement_theta_min 3.34
_cell_volume 6278.2(13)
_computing_cell_refinement 'X-Area (Stoe & Cie, 2001)'
_computing_data_collection 'X-Area (Stoe & Cie, 2001)'
_computing_data_reduction 'X-Area (Stoe & Cie, 2001)'
_computing_molecular_graphics 'XP in SHELXTL-Plus (Sheldrick, 2008)'
_computing_structure_refinement 'SHELXL-2018/3 (Sheldrick, 2018)'
_diffrn_ambient_temperature 173(2)
_diffrn_measured_fraction_theta_full 0.995
_diffrn_measured_fraction_theta_max 0.995
_diffrn_measurement_device_type 'STOE IPDS II two-circle-diffractometer'
_diffrn_measurement_method \w
_diffrn_radiation_type MoK\a
_diffrn_radiation_wavelength 0.71073
_diffrn_reflns_av_R_equivalents 0.0633
_diffrn_reflns_av_unetI/netI 0.0876
_diffrn_reflns_Laue_measured_fraction_full 0.995
_diffrn_reflns_Laue_measured_fraction_max 0.995
_diffrn_reflns_limit_h_max 20
_diffrn_reflns_limit_h_min -20
_diffrn_reflns_limit_k_max 22
_diffrn_reflns_limit_k_min -23
_diffrn_reflns_limit_l_max 25
_diffrn_reflns_limit_l_min -25
_diffrn_reflns_number 62154
_diffrn_reflns_point_group_measured_fraction_full 0.995
_diffrn_reflns_point_group_measured_fraction_max 0.995
_diffrn_reflns_theta_full 25.000
_diffrn_reflns_theta_max 25.027
_diffrn_reflns_theta_min 3.348
_diffrn_source 'Genix 3D I\mS microfocus X-ray source'
_exptl_absorpt_coefficient_mu 0.065
_exptl_absorpt_correction_T_max 1.000
_exptl_absorpt_correction_T_min 0.494
_exptl_absorpt_correction_type multi-scan
_exptl_absorpt_process_details 'X-Area (Stoe & Cie, 2001)'
_exptl_crystal_colour yellow
_exptl_crystal_density_diffrn 1.127
_exptl_crystal_description block
_exptl_crystal_F_000 2272
_exptl_crystal_size_max 0.270
_exptl_crystal_size_mid 0.240
_exptl_crystal_size_min 0.120
_refine_diff_density_max 0.446
_refine_diff_density_min -0.208
_refine_diff_density_rms 0.041
_refine_ls_extinction_method none
_refine_ls_goodness_of_fit_ref 1.159
_refine_ls_hydrogen_treatment constr
_refine_ls_matrix_type full
_refine_ls_number_parameters 1593
_refine_ls_number_reflns 22097
_refine_ls_number_restraints 150
_refine_ls_restrained_S_all 1.171
_refine_ls_R_factor_all 0.1898
_refine_ls_R_factor_gt 0.1114
_refine_ls_shift/su_max 0.001
_refine_ls_shift/su_mean 0.000
_refine_ls_structure_factor_coef Fsqd
_refine_ls_weighting_details 'w=1/[\s^2^(Fo^2^)+(0.0405P)^2^+5.5794P] where P=(Fo^2^+2Fc^2^)/3'
_refine_ls_weighting_scheme calc
_refine_ls_wR_factor_gt 0.1909
_refine_ls_wR_factor_ref 0.2194
_reflns_Friedel_coverage 0.000
_reflns_number_gt 11542
_reflns_number_total 22097
_reflns_threshold_expression 'I > 2\s(I)'
_cod_data_source_file d2dt02364d2.cif
_cod_data_source_block wa3224w
_cod_original_cell_volume 6278.3(14)
_cod_database_code 7711042
_shelx_shelxl_version_number 2018/3
_shelx_space_group_comment
; 
The symmetry employed for this shelxl refinement is uniquely defined 
by the following loop, which should always be used as a source of 
symmetry information in preference to the above space-group names. 
They are only intended as comments. 
;
_shelx_estimated_absorpt_t_min 0.983
_shelx_estimated_absorpt_t_max 0.992

loop_
_space_group_symop_operation_xyz
'x, y, z'
'-x, -y, -z'

loop_
_atom_site_label
_atom_site_type_symbol
_atom_site_fract_x
_atom_site_fract_y
_atom_site_fract_z
_atom_site_U_iso_or_equiv
_atom_site_adp_type
_atom_site_occupancy
_atom_site_site_symmetry_order
_atom_site_calc_flag
_atom_site_refinement_flags_posn
_atom_site_refinement_flags_adp
_atom_site_refinement_flags_occupancy
_atom_site_disorder_assembly
_atom_site_disorder_group
O1 O 0.55249(17) 0.37428(15) 0.46663(14) 0.0442(7) Uani 1 1 d . . . . .
O2 O 0.38624(18) 0.34619(16) 0.64389(15) 0.0470(7) Uani 1 1 d . . . . .
B1 B 0.5132(3) 0.3664(3) 0.5107(3) 0.0414(12) Uani 1 1 d . . . . .
B2 B 0.4252(3) 0.3534(3) 0.5994(2) 0.0422(12) Uani 1 1 d . . . . .
C1 C 0.4277(3) 0.3936(2) 0.4972(2) 0.0405(10) Uani 1 1 d . . . . .
C2 C 0.3831(3) 0.3890(2) 0.5400(2) 0.0426(10) Uani 1 1 d . . . . .
C3 C 0.3061(3) 0.4154(2) 0.5255(2) 0.0468(11) Uani 1 1 d . . . . .
C4 C 0.2756(3) 0.4437(3) 0.4685(2) 0.0551(13) Uani 1 1 d . . . . .
H4 H 0.223068 0.460318 0.458051 0.066 Uiso 1 1 calc R U . . .
C5 C 0.3187(3) 0.4482(2) 0.4269(2) 0.0529(12) Uani 1 1 d . . . . .
H5 H 0.295933 0.467917 0.388658 0.063 Uiso 1 1 calc R U . . .
C6 C 0.3968(3) 0.4237(2) 0.4408(2) 0.0452(11) Uani 1 1 d . . . . .
C7 C 0.4464(3) 0.4284(2) 0.3993(2) 0.0453(11) Uani 1 1 d . . . . .
C8 C 0.5201(3) 0.4033(2) 0.4128(2) 0.0467(11) Uani 1 1 d . . . . .
C9 C 0.5736(3) 0.4045(3) 0.3721(2) 0.0570(12) Uani 1 1 d . . . . .
H9A H 0.537175 0.406253 0.324333 0.085 Uiso 1 1 calc R U . . .
H9B H 0.597417 0.361094 0.368555 0.085 Uiso 1 1 calc R U . . .
H9C H 0.621264 0.447079 0.396816 0.085 Uiso 1 1 calc R U . . .
C11 C 0.5092(2) 0.3245(2) 0.6115(2) 0.0390(10) Uani 1 1 d . . . . .
C12 C 0.5557(3) 0.3311(2) 0.5702(2) 0.0406(10) Uani 1 1 d . . . . .
C13 C 0.6328(2) 0.3047(2) 0.5849(2) 0.0410(10) Uani 1 1 d . . . . .
C14 C 0.6601(3) 0.2716(2) 0.6389(2) 0.0495(11) Uani 1 1 d . . . . .
H14 H 0.711549 0.253392 0.648298 0.059 Uiso 1 1 calc R U . . .
C15 C 0.6152(3) 0.2647(2) 0.6785(2) 0.0457(11) Uani 1 1 d . . . . .
H15 H 0.635249 0.241549 0.714307 0.055 Uiso 1 1 calc R U . . .
C16 C 0.5398(3) 0.2919(2) 0.6663(2) 0.0417(10) Uani 1 1 d . . . . .
C17 C 0.4914(3) 0.2880(2) 0.7092(2) 0.0446(11) Uani 1 1 d . . . . .
C18 C 0.4183(3) 0.3142(2) 0.6962(2) 0.0484(11) Uani 1 1 d . . . . .
C19 C 0.3630(3) 0.3136(3) 0.7359(3) 0.0681(15) Uani 1 1 d . . . . .
H19A H 0.381771 0.283828 0.767651 0.102 Uiso 1 1 calc R U . . .
H19B H 0.302099 0.293763 0.702008 0.102 Uiso 1 1 calc R U . . .
H19C H 0.369017 0.362801 0.764043 0.102 Uiso 1 1 calc R U . . .
C21 C 0.2580(3) 0.4182(2) 0.5676(2) 0.0487(11) Uani 1 1 d . . . . .
C22 C 0.2133(3) 0.4252(2) 0.5993(2) 0.0499(11) Uani 1 1 d . . . . .
C23 C 0.1581(3) 0.4305(2) 0.6355(2) 0.0484(11) Uani 1 1 d . . . . .
C24 C 0.1916(3) 0.4426(3) 0.7088(3) 0.0634(14) Uani 1 1 d . . . . .
H24 H 0.252017 0.447207 0.735598 0.076 Uiso 1 1 calc R U . . .
C25 C 0.1374(4) 0.4478(3) 0.7424(3) 0.0711(15) Uani 1 1 d . . . . .
H25 H 0.162003 0.457082 0.792561 0.085 Uiso 1 1 calc R U . . .
C26 C 0.0489(3) 0.4402(2) 0.7063(3) 0.0539(12) Uani 1 1 d . . . . .
C27 C 0.0159(3) 0.4274(3) 0.6335(3) 0.0587(13) Uani 1 1 d . . . . .
H27 H -0.044796 0.421357 0.606584 0.070 Uiso 1 1 calc R U . . .
C28 C 0.0696(3) 0.4231(2) 0.5991(3) 0.0573(13) Uani 1 1 d . . . . .
H28 H 0.044974 0.414956 0.549096 0.069 Uiso 1 1 calc R U . . .
C29 C -0.0130(4) 0.4451(3) 0.7432(3) 0.0773(17) Uani 1 1 d . . . . .
C31 C 0.4162(3) 0.4617(2) 0.3438(2) 0.0507(12) Uani 1 1 d . . . . .
C32 C 0.3887(3) 0.4906(2) 0.2998(2) 0.0514(12) Uani 1 1 d . . . . .
C33 C 0.3481(3) 0.5224(2) 0.2435(2) 0.0517(12) Uani 1 1 d . . . . .
C34 C 0.2742(4) 0.5472(3) 0.2376(3) 0.0696(15) Uani 1 1 d . . . . .
H34 H 0.253197 0.547023 0.272639 0.084 Uiso 1 1 calc R U . . .
C35 C 0.2297(4) 0.5725(3) 0.1812(3) 0.0743(16) Uani 1 1 d . . . . .
H35 H 0.178050 0.588402 0.178105 0.089 Uiso 1 1 calc R U . . .
C36 C 0.2580(3) 0.5754(2) 0.1296(2) 0.0553(12) Uani 1 1 d . . . . .
C37 C 0.3345(4) 0.5570(3) 0.1402(3) 0.0678(14) Uani 1 1 d . . . . .
H37 H 0.358895 0.562132 0.108151 0.081 Uiso 1 1 calc R U . . .
C38 C 0.3798(3) 0.5306(3) 0.1960(3) 0.0642(14) Uani 1 1 d . . . . .
H38 H 0.433676 0.518101 0.200897 0.077 Uiso 1 1 calc R U . . .
C39 C 0.2033(3) 0.6007(3) 0.0660(3) 0.0684(15) Uani 1 1 d . . . . .
C41 C 0.6851(3) 0.3108(2) 0.5471(2) 0.0458(11) Uani 1 1 d . . . . .
C42 C 0.7330(3) 0.3151(2) 0.5192(2) 0.0477(11) Uani 1 1 d . . . . .
C43 C 0.7907(3) 0.3186(2) 0.4850(2) 0.0475(11) Uani 1 1 d . . . . .
C44 C 0.8009(3) 0.3747(3) 0.4578(3) 0.0563(12) Uani 1 1 d . . . . .
H44 H 0.770588 0.412151 0.462617 0.068 Uiso 1 1 calc R U . . .
C45 C 0.8550(3) 0.3766(2) 0.4238(3) 0.0547(12) Uani 1 1 d . . . . .
H45 H 0.860570 0.415424 0.405289 0.066 Uiso 1 1 calc R U . . .
C46 C 0.9009(3) 0.3236(2) 0.4161(2) 0.0480(11) Uani 1 1 d . . . . .
C47 C 0.8906(3) 0.2680(2) 0.4443(2) 0.0519(12) Uani 1 1 d . . . . .
H47 H 0.921351 0.230728 0.440181 0.062 Uiso 1 1 calc R U . . .
C48 C 0.8369(3) 0.2658(2) 0.4781(3) 0.0539(12) Uani 1 1 d . . . . .
H48 H 0.831615 0.227216 0.497029 0.065 Uiso 1 1 calc R U . . .
C49 C 0.9563(3) 0.3215(3) 0.3742(3) 0.0586(13) Uani 1 1 d . . . . .
C51 C 0.5241(3) 0.2576(2) 0.7675(2) 0.0449(11) Uani 1 1 d . . . . .
C52 C 0.5515(3) 0.2335(3) 0.8150(3) 0.0556(13) Uani 1 1 d . . . . .
C53 C 0.5886(3) 0.2066(2) 0.8748(2) 0.0458(11) Uani 1 1 d . . . . .
C54 C 0.6361(3) 0.1539(3) 0.8729(3) 0.0611(13) Uani 1 1 d . . . . .
H54 H 0.641853 0.132943 0.830555 0.073 Uiso 1 1 calc R U . . .
C55 C 0.6753(3) 0.1314(3) 0.9317(2) 0.0599(13) Uani 1 1 d . . . . .
H55 H 0.707521 0.095019 0.928796 0.072 Uiso 1 1 calc R U . . .
C56 C 0.6694(3) 0.1599(2) 0.9951(2) 0.0503(11) Uani 1 1 d . . . . .
C57 C 0.6200(3) 0.2112(3) 0.9953(3) 0.0631(14) Uani 1 1 d . . . . .
H57 H 0.612759 0.231082 1.037125 0.076 Uiso 1 1 calc R U . . .
C58 C 0.5808(3) 0.2346(3) 0.9372(3) 0.0601(13) Uani 1 1 d . . . . .
H58 H 0.547995 0.270628 0.939977 0.072 Uiso 1 1 calc R U . . .
C59 C 0.7169(4) 0.1371(3) 1.0616(3) 0.0690(15) Uani 1 1 d . . . . .
C291 C -0.0828(5) 0.3756(4) 0.7111(5) 0.076(3) Uani 0.686(10) 1 d . U P A 1
H29A H -0.054966 0.334553 0.715036 0.114 Uiso 0.686(10) 1 calc R U P A 1
H29B H -0.119316 0.378041 0.736940 0.114 Uiso 0.686(10) 1 calc R U P A 1
H29C H -0.118875 0.369875 0.660922 0.114 Uiso 0.686(10) 1 calc R U P A 1
C292 C -0.0512(10) 0.5058(7) 0.7384(9) 0.137(5) Uani 0.686(10) 1 d . U P A 1
H29D H -0.005412 0.549526 0.759158 0.205 Uiso 0.686(10) 1 calc R U P A 1
H29E H -0.087113 0.500856 0.688324 0.205 Uiso 0.686(10) 1 calc R U P A 1
H29F H -0.087554 0.509022 0.764342 0.205 Uiso 0.686(10) 1 calc R U P A 1
C293 C 0.0339(7) 0.4526(9) 0.8233(5) 0.130(5) Uani 0.686(10) 1 d . U P A 1
H29G H 0.061441 0.411682 0.829361 0.195 Uiso 0.686(10) 1 calc R U P A 1
H29H H 0.078286 0.497354 0.847613 0.195 Uiso 0.686(10) 1 calc R U P A 1
H29I H -0.008396 0.453577 0.843714 0.195 Uiso 0.686(10) 1 calc R U P A 1
C29' C -0.1010(12) 0.4707(14) 0.6941(12) 0.091(7) Uani 0.314(10) 1 d . U P A 2
H29J H -0.084447 0.504025 0.671499 0.136 Uiso 0.314(10) 1 calc R U P A 2
H29K H -0.143554 0.428458 0.657428 0.136 Uiso 0.314(10) 1 calc R U P A 2
H29L H -0.126516 0.494796 0.724714 0.136 Uiso 0.314(10) 1 calc R U P A 2
C29" C 0.0308(15) 0.5280(12) 0.8045(12) 0.097(8) Uani 0.314(10) 1 d . U P A 2
H29M H 0.022394 0.565018 0.780108 0.145 Uiso 0.314(10) 1 calc R U P A 2
H29N H 0.002042 0.534553 0.836458 0.145 Uiso 0.314(10) 1 calc R U P A 2
H29O H 0.093001 0.532156 0.832114 0.145 Uiso 0.314(10) 1 calc R U P A 2
C29# C 0.005(2) 0.3979(18) 0.7884(19) 0.141(12) Uani 0.314(10) 1 d . U P A 2
H29P H -0.033279 0.400072 0.812347 0.212 Uiso 0.314(10) 1 calc R U P A 2
H29Q H -0.004525 0.348388 0.759048 0.212 Uiso 0.314(10) 1 calc R U P A 2
H29R H 0.065845 0.413519 0.823990 0.212 Uiso 0.314(10) 1 calc R U P A 2
C391 C 0.2461(4) 0.6043(4) 0.0175(3) 0.102(2) Uani 1 1 d . . . . .
H39A H 0.302490 0.638084 0.044110 0.153 Uiso 1 1 calc R U . . .
H39B H 0.254643 0.556478 -0.001690 0.153 Uiso 1 1 calc R U . . .
H39C H 0.209205 0.620640 -0.021713 0.153 Uiso 1 1 calc R U . . .
C392 C 0.1165(4) 0.5482(4) 0.0235(3) 0.112(2) Uani 1 1 d . . . . .
H39D H 0.087404 0.545145 0.054344 0.168 Uiso 1 1 calc R U . . .
H39E H 0.080313 0.564880 -0.015785 0.168 Uiso 1 1 calc R U . . .
H39F H 0.125751 0.500719 0.004238 0.168 Uiso 1 1 calc R U . . .
C393 C 0.1934(4) 0.6766(3) 0.0938(3) 0.098(2) Uani 1 1 d . . . . .
H39G H 0.165499 0.677312 0.126094 0.147 Uiso 1 1 calc R U . . .
H39H H 0.250838 0.708970 0.119498 0.147 Uiso 1 1 calc R U . . .
H39I H 0.157573 0.692445 0.053841 0.147 Uiso 1 1 calc R U . . .
C491 C 0.9894(5) 0.3942(4) 0.3738(5) 0.138(3) Uani 1 1 d . . . . .
H49A H 1.022636 0.425365 0.422825 0.208 Uiso 1 1 calc R U . . .
H49B H 1.027038 0.390792 0.348969 0.208 Uiso 1 1 calc R U . . .
H49C H 0.940372 0.414518 0.349261 0.208 Uiso 1 1 calc R U . . .
C492 C 1.0391(4) 0.2933(3) 0.4096(3) 0.0884(19) Uani 1 1 d . . . . .
H49D H 1.022369 0.244939 0.411774 0.133 Uiso 1 1 calc R U . . .
H49E H 1.072761 0.291535 0.381440 0.133 Uiso 1 1 calc R U . . .
H49F H 1.074475 0.325574 0.457800 0.133 Uiso 1 1 calc R U . . .
C493 C 0.9038(5) 0.2683(5) 0.3014(3) 0.138(3) Uani 1 1 d . . . . .
H49G H 0.884485 0.221837 0.306262 0.207 Uiso 1 1 calc R U . . .
H49H H 0.853065 0.286046 0.275421 0.207 Uiso 1 1 calc R U . . .
H49I H 0.939731 0.262320 0.275129 0.207 Uiso 1 1 calc R U . . .
C591 C 0.6760(6) 0.1522(5) 1.1135(4) 0.144(3) Uani 1 1 d . . . . .
H59A H 0.674114 0.203278 1.126100 0.215 Uiso 1 1 calc R U . . .
H59B H 0.616879 0.122973 1.091368 0.215 Uiso 1 1 calc R U . . .
H59C H 0.710702 0.140237 1.156526 0.215 Uiso 1 1 calc R U . . .
C592 C 0.7189(6) 0.0598(4) 1.0436(4) 0.136(3) Uani 1 1 d . . . . .
H59D H 0.659349 0.031089 1.018160 0.203 Uiso 1 1 calc R U . . .
H59E H 0.749615 0.049755 1.013368 0.203 Uiso 1 1 calc R U . . .
H59F H 0.749069 0.047387 1.087403 0.203 Uiso 1 1 calc R U . . .
C593 C 0.8069(5) 0.1824(5) 1.1005(4) 0.166(4) Uani 1 1 d . . . . .
H59G H 0.804163 0.233288 1.111935 0.249 Uiso 1 1 calc R U . . .
H59H H 0.837517 0.170597 1.144608 0.249 Uiso 1 1 calc R U . . .
H59I H 0.838062 0.172966 1.070573 0.249 Uiso 1 1 calc R U . . .
O1A O 0.64299(18) 0.14577(16) 0.38168(15) 0.0476(7) Uani 1 1 d . . . . .
O2A O 0.47460(17) 0.10813(15) 0.55579(14) 0.0441(7) Uani 1 1 d . . . . .
B1A B 0.6029(3) 0.1361(3) 0.4247(3) 0.0418(12) Uani 1 1 d . . . . .
B2A B 0.5138(3) 0.1181(3) 0.5126(2) 0.0438(12) Uani 1 1 d . . . . .
C1A C 0.5175(3) 0.1614(2) 0.4117(2) 0.0406(10) Uani 1 1 d . . . . .
C2A C 0.4721(3) 0.1535(2) 0.4536(2) 0.0414(10) Uani 1 1 d . . . . .
C3A C 0.3947(3) 0.1788(2) 0.4391(2) 0.0429(10) Uani 1 1 d . . . . .
C4A C 0.3648(3) 0.2106(2) 0.3843(2) 0.0493(12) Uani 1 1 d . . . . .
H4A H 0.312776 0.227979 0.375433 0.059 Uiso 1 1 calc R U . . .
C5A C 0.4078(3) 0.2177(2) 0.3432(2) 0.0481(11) Uani 1 1 d . . . . .
H5A H 0.385320 0.238645 0.305901 0.058 Uiso 1 1 calc R U . . .
C6A C 0.4857(3) 0.1933(2) 0.3570(2) 0.0419(10) Uani 1 1 d . . . . .
C7A C 0.5342(3) 0.1998(2) 0.3153(2) 0.0442(10) Uani 1 1 d . . . . .
C8A C 0.6108(3) 0.1773(3) 0.3295(2) 0.0508(12) Uani 1 1 d . . . . .
C9A C 0.6672(3) 0.1830(3) 0.2918(3) 0.0674(15) Uani 1 1 d . . . . .
H9A1 H 0.727541 0.203310 0.326726 0.101 Uiso 1 1 calc R U . . .
H9A2 H 0.647955 0.214388 0.261789 0.101 Uiso 1 1 calc R U . . .
H9A3 H 0.663051 0.135158 0.261969 0.101 Uiso 1 1 calc R U . . .
C11A C 0.5999(3) 0.0920(2) 0.5257(2) 0.0393(10) Uani 1 1 d . . . . .
C12A C 0.6449(3) 0.0989(2) 0.4830(2) 0.0389(10) Uani 1 1 d . . . . .
C13A C 0.7214(3) 0.0718(2) 0.4967(2) 0.0412(10) Uani 1 1 d . . . . .
C14A C 0.7520(3) 0.0411(2) 0.5519(2) 0.0496(11) Uani 1 1 d . . . . .
H14A H 0.804454 0.024288 0.561453 0.059 Uiso 1 1 calc R U . . .
C15A C 0.7084(3) 0.0344(2) 0.5927(2) 0.0482(11) Uani 1 1 d . . . . .
H15A H 0.730077 0.012580 0.629377 0.058 Uiso 1 1 calc R U . . .
C16A C 0.6316(3) 0.0600(2) 0.5801(2) 0.0409(10) Uani 1 1 d . . . . .
C17A C 0.5844(3) 0.0548(2) 0.6238(2) 0.0467(11) Uani 1 1 d . . . . .
C18A C 0.5089(3) 0.0789(2) 0.6096(2) 0.0421(10) Uani 1 1 d . . . . .
C19A C 0.4546(3) 0.0777(3) 0.6498(2) 0.0540(12) Uani 1 1 d . . . . .
H19D H 0.439297 0.124568 0.660546 0.081 Uiso 1 1 calc R U . . .
H19E H 0.487481 0.067430 0.694345 0.081 Uiso 1 1 calc R U . . .
H19F H 0.401486 0.040310 0.621013 0.081 Uiso 1 1 calc R U . . .
C21A C 0.3433(3) 0.1756(2) 0.4785(2) 0.0469(11) Uani 1 1 d . . . . .
C22A C 0.2956(3) 0.1752(2) 0.5065(2) 0.0460(11) Uani 1 1 d . . . . .
C23A C 0.2388(2) 0.1749(2) 0.5417(2) 0.0419(10) Uani 1 1 d . . . . .
C24A C 0.2279(3) 0.1221(2) 0.5723(2) 0.0517(12) Uani 1 1 d . . . . .
H24A H 0.257823 0.084045 0.569633 0.062 Uiso 1 1 calc R U . . .
C25A C 0.1740(3) 0.1238(2) 0.6067(3) 0.0521(12) Uani 1 1 d . . . . .
H25A H 0.167906 0.086816 0.627253 0.063 Uiso 1 1 calc R U . . .
C26A C 0.1284(3) 0.1784(2) 0.6118(2) 0.0438(10) Uani 1 1 d . . . . .
C27A C 0.1386(3) 0.2299(2) 0.5797(2) 0.0504(11) Uani 1 1 d . . . . .
H27A H 0.107742 0.267528 0.581342 0.060 Uiso 1 1 calc R U . . .
C28A C 0.1921(3) 0.2284(2) 0.5452(2) 0.0460(11) Uani 1 1 d . . . . .
H28A H 0.196979 0.264648 0.523503 0.055 Uiso 1 1 calc R U . . .
C29A C 0.0723(3) 0.1820(2) 0.6530(3) 0.0545(12) Uani 1 1 d . . . . .
C31A C 0.5021(3) 0.2287(2) 0.2571(2) 0.0494(11) Uani 1 1 d . . . . .
C32A C 0.4729(3) 0.2520(2) 0.2083(2) 0.0461(11) Uani 1 1 d . . . . .
C33A C 0.4358(3) 0.2777(2) 0.1470(2) 0.0465(11) Uani 1 1 d . . . . .
C34A C 0.3798(3) 0.3244(3) 0.1431(2) 0.0596(13) Uani 1 1 d . . . . .
H34A H 0.366057 0.341323 0.182181 0.072 Uiso 1 1 calc R U . . .
C35A C 0.3436(3) 0.3469(3) 0.0836(3) 0.0635(14) Uani 1 1 d . . . . .
H35A H 0.304934 0.378650 0.082451 0.076 Uiso 1 1 calc R U . . .
C36A C 0.3621(3) 0.3243(3) 0.0257(2) 0.0550(12) Uani 1 1 d . . . . .
C37A C 0.4187(3) 0.2789(3) 0.0303(3) 0.0592(13) Uani 1 1 d . . . . .
H37A H 0.433529 0.263057 -0.008317 0.071 Uiso 1 1 calc R U . . .
C38A C 0.4548(3) 0.2553(3) 0.0889(2) 0.0574(12) Uani 1 1 d . . . . .
H38A H 0.493143 0.223357 0.089639 0.069 Uiso 1 1 calc R U . . .
C39A C 0.3190(4) 0.3492(3) -0.0404(3) 0.0731(15) Uani 1 1 d . . . . .
C41A C 0.7704(3) 0.0727(2) 0.4549(2) 0.0434(10) Uani 1 1 d . . . . .
C42A C 0.8146(3) 0.0698(2) 0.4231(2) 0.0451(11) Uani 1 1 d . . . . .
C43A C 0.8694(3) 0.0689(2) 0.3862(2) 0.0415(10) Uani 1 1 d . . . . .
C44A C 0.8338(3) 0.0574(3) 0.3132(2) 0.0573(13) Uani 1 1 d . . . . .
H44A H 0.772778 0.050453 0.287219 0.069 Uiso 1 1 calc R U . . .
C45A C 0.8867(3) 0.0562(3) 0.2782(2) 0.0559(12) Uani 1 1 d . . . . .
H45A H 0.860709 0.047489 0.228156 0.067 Uiso 1 1 calc R U . . .
C46A C 0.9766(3) 0.0671(2) 0.3136(2) 0.0448(10) Uani 1 1 d . . . . .
C47A C 1.0107(3) 0.0781(2) 0.3864(2) 0.0523(12) Uani 1 1 d . . . . .
H47A H 1.071773 0.085379 0.412313 0.063 Uiso 1 1 calc R U . . .
C48A C 0.9591(3) 0.0790(2) 0.4227(2) 0.0527(12) Uani 1 1 d . . . . .
H48A H 0.984925 0.086541 0.472561 0.063 Uiso 1 1 calc R U . . .
C49A C 1.0343(3) 0.0642(3) 0.2738(2) 0.0512(11) Uani 1 1 d . . . . .
C51A C 0.6176(3) 0.0240(2) 0.6820(2) 0.0441(11) Uani 1 1 d . . . . .
C52A C 0.6478(3) -0.0005(3) 0.7295(3) 0.0577(13) Uani 1 1 d . . . . .
C53A C 0.6892(3) -0.0283(3) 0.7882(2) 0.0522(12) Uani 1 1 d . . . . .
C54A C 0.7786(4) -0.0223(5) 0.8167(4) 0.117(3) Uani 1 1 d . . . . .
H54A H 0.811330 -0.000518 0.796752 0.140 Uiso 1 1 calc R U . . .
C55A C 0.8212(4) -0.0475(5) 0.8738(4) 0.116(3) Uani 1 1 d . . . . .
H55A H 0.882637 -0.040742 0.893171 0.139 Uiso 1 1 calc R U . . .
C56A C 0.7775(3) -0.0814(3) 0.9028(3) 0.0585(13) Uani 1 1 d . . . . .
C57A C 0.6899(3) -0.0859(3) 0.8747(3) 0.0662(14) Uani 1 1 d . . . . .
H57A H 0.657274 -0.107624 0.894655 0.079 Uiso 1 1 calc R U . . .
C58A C 0.6462(4) -0.0602(3) 0.8183(3) 0.0714(15) Uani 1 1 d . . . . .
H58A H 0.585045 -0.065257 0.800702 0.086 Uiso 1 1 calc R U . . .
C59A C 0.8250(4) -0.1129(3) 0.9616(3) 0.0695(15) Uani 1 1 d . . . . .
C294 C 0.1236(7) 0.2375(7) 0.7220(5) 0.089(4) Uani 0.588(9) 1 d . U P B 1
H29S H 0.141439 0.282503 0.714010 0.133 Uiso 0.588(9) 1 calc R U P B 1
H29T H 0.088168 0.245267 0.748566 0.133 Uiso 0.588(9) 1 calc R U P B 1
H29U H 0.175231 0.221518 0.749348 0.133 Uiso 0.588(9) 1 calc R U P B 1
C295 C -0.0119(5) 0.2097(5) 0.6106(5) 0.063(3) Uani 0.588(9) 1 d . U P B 1
H29V H -0.047203 0.173711 0.564407 0.095 Uiso 0.588(9) 1 calc R U P B 1
H29W H -0.046136 0.217183 0.638225 0.095 Uiso 0.588(9) 1 calc R U P B 1
H29$ H 0.006137 0.255112 0.603377 0.095 Uiso 0.588(9) 1 calc R U P B 1
C296 C 0.0390(8) 0.1095(6) 0.6535(8) 0.093(4) Uani 0.588(9) 1 d . U P B 1
H2A9 H 0.006270 0.078126 0.604502 0.139 Uiso 0.588(9) 1 calc R U P B 1
H2B9 H 0.087838 0.089338 0.678600 0.139 Uiso 0.588(9) 1 calc R U P B 1
H2C9 H 0.000775 0.113087 0.677817 0.139 Uiso 0.588(9) 1 calc R U P B 1
C297 C 0.0707(13) 0.2570(8) 0.6885(11) 0.093(5) Uani 0.412(9) 1 d . U P B 2
H2D9 H 0.130142 0.285974 0.714294 0.139 Uiso 0.412(9) 1 calc R U P B 2
H2E9 H 0.035990 0.278146 0.652581 0.139 Uiso 0.412(9) 1 calc R U P B 2
H2F9 H 0.044963 0.256102 0.722038 0.139 Uiso 0.412(9) 1 calc R U P B 2
C298 C -0.0142(10) 0.1341(11) 0.6127(9) 0.099(6) Uani 0.412(9) 1 d . U P B 2
H2G9 H -0.008530 0.086068 0.590838 0.149 Uiso 0.412(9) 1 calc R U P B 2
H2H9 H -0.041376 0.131148 0.644938 0.149 Uiso 0.412(9) 1 calc R U P B 2
H2I9 H -0.050348 0.153192 0.575482 0.149 Uiso 0.412(9) 1 calc R U P B 2
C299 C 0.1168(9) 0.1512(8) 0.7214(7) 0.069(4) Uani 0.412(9) 1 d . U P B 2
H2J9 H 0.175739 0.179911 0.752209 0.104 Uiso 0.412(9) 1 calc R U P B 2
H2K9 H 0.081780 0.154604 0.748452 0.104 Uiso 0.412(9) 1 calc R U P B 2
H2L9 H 0.119421 0.100892 0.704186 0.104 Uiso 0.412(9) 1 calc R U P B 2
C394 C 0.2187(7) 0.3137(9) -0.0776(6) 0.089(4) Uani 0.531(12) 1 d . U P C 1
H39J H 0.193675 0.326589 -0.043454 0.133 Uiso 0.531(12) 1 calc R U P C 1
H39K H 0.189639 0.331134 -0.118270 0.133 Uiso 0.531(12) 1 calc R U P C 1
H39L H 0.210694 0.261299 -0.094068 0.133 Uiso 0.531(12) 1 calc R U P C 1
C395 C 0.3242(12) 0.4303(7) -0.0200(7) 0.101(5) Uani 0.531(12) 1 d . U P C 1
H39M H 0.301814 0.443716 0.015867 0.151 Uiso 0.531(12) 1 calc R U P C 1
H39N H 0.384746 0.455815 -0.000648 0.151 Uiso 0.531(12) 1 calc R U P C 1
H39O H 0.289222 0.443409 -0.062302 0.151 Uiso 0.531(12) 1 calc R U P C 1
C396 C 0.3528(9) 0.3274(8) -0.0953(6) 0.083(4) Uani 0.531(12) 1 d . U P C 1
H39P H 0.349042 0.275386 -0.107716 0.125 Uiso 0.531(12) 1 calc R U P C 1
H39Q H 0.317971 0.340084 -0.137822 0.125 Uiso 0.531(12) 1 calc R U P C 1
H39R H 0.413495 0.352490 -0.076168 0.125 Uiso 0.531(12) 1 calc R U P C 1
C397 C 0.2409(12) 0.3778(12) -0.0435(10) 0.122(7) Uani 0.469(12) 1 d . U P C 2
H39S H 0.197203 0.340030 -0.045471 0.183 Uiso 0.469(12) 1 calc R U P C 2
H39T H 0.257018 0.418668 -0.001036 0.183 Uiso 0.469(12) 1 calc R U P C 2
H39U H 0.216997 0.393552 -0.086057 0.183 Uiso 0.469(12) 1 calc R U P C 2
C398 C 0.3883(13) 0.4086(10) -0.0373(10) 0.133(8) Uani 0.469(12) 1 d . U P C 2
H39V H 0.439766 0.389501 -0.035296 0.199 Uiso 0.469(12) 1 calc R U P C 2
H39W H 0.364587 0.424383 -0.079862 0.199 Uiso 0.469(12) 1 calc R U P C 2
H39$ H 0.404609 0.449500 0.005159 0.199 Uiso 0.469(12) 1 calc R U P C 2
C399 C 0.2945(13) 0.2860(9) -0.1081(7) 0.116(6) Uani 0.469(12) 1 d . U P C 2
H39# H 0.346149 0.267280 -0.105921 0.173 Uiso 0.469(12) 1 calc R U P C 2
H39' H 0.250229 0.247824 -0.111335 0.173 Uiso 0.469(12) 1 calc R U P C 2
H39" H 0.271421 0.302788 -0.150089 0.173 Uiso 0.469(12) 1 calc R U P C 2
C494 C 1.0011(6) 0.0980(6) 0.2157(5) 0.098(3) Uani 0.756(10) 1 d . U P D 1
H49J H 1.003091 0.148804 0.236164 0.147 Uiso 0.756(10) 1 calc R U P D 1
H49K H 1.037401 0.094125 0.189670 0.147 Uiso 0.756(10) 1 calc R U P D 1
H49L H 0.941075 0.073275 0.182997 0.147 Uiso 0.756(10) 1 calc R U P D 1
C495 C 1.0305(7) -0.0142(4) 0.2406(6) 0.103(4) Uani 0.756(10) 1 d . U P D 1
H49M H 1.052134 -0.037379 0.278044 0.154 Uiso 0.756(10) 1 calc R U P D 1
H49N H 0.970335 -0.038418 0.207787 0.154 Uiso 0.756(10) 1 calc R U P D 1
H49O H 1.066661 -0.017568 0.214459 0.154 Uiso 0.756(10) 1 calc R U P D 1
C496 C 1.1281(5) 0.1007(6) 0.3229(4) 0.094(4) Uani 0.756(10) 1 d . U P D 1
H49P H 1.149902 0.078509 0.361087 0.142 Uiso 0.756(10) 1 calc R U P D 1
H49Q H 1.163161 0.095401 0.295883 0.142 Uiso 0.756(10) 1 calc R U P D 1
H49R H 1.131928 0.151911 0.343507 0.142 Uiso 0.756(10) 1 calc R U P D 1
C497 C 0.9833(19) 0.023(2) 0.1969(16) 0.106(10) Uani 0.244(10) 1 d . U P D 2
H49S H 1.021423 0.021513 0.172569 0.159 Uiso 0.244(10) 1 calc R U P D 2
H49T H 0.959044 -0.026546 0.192629 0.159 Uiso 0.244(10) 1 calc R U P D 2
H49U H 0.935930 0.045860 0.175071 0.159 Uiso 0.244(10) 1 calc R U P D 2
C498 C 1.1123(17) 0.0314(18) 0.3085(14) 0.088(9) Uani 0.244(10) 1 d . U P D 2
H49V H 1.144926 0.059295 0.358773 0.132 Uiso 0.244(10) 1 calc R U P D 2
H49W H 1.091460 -0.018446 0.304672 0.132 Uiso 0.244(10) 1 calc R U P D 2
H49X H 1.150251 0.032648 0.284160 0.132 Uiso 0.244(10) 1 calc R U P D 2
C499 C 1.075(2) 0.1440(15) 0.2836(18) 0.103(10) Uani 0.244(10) 1 d . U P D 2
H49Y H 1.108078 0.169627 0.334406 0.155 Uiso 0.244(10) 1 calc R U P D 2
H49Z H 1.114094 0.143580 0.260020 0.155 Uiso 0.244(10) 1 calc R U P D 2
H49" H 1.028692 0.168206 0.262435 0.155 Uiso 0.244(10) 1 calc R U P D 2
C594 C 0.9111(4) -0.0612(4) 1.0162(3) 0.113(2) Uani 1 1 d . . . . .
H59J H 0.946990 -0.050627 0.992106 0.170 Uiso 1 1 calc R U . . .
H59K H 0.899077 -0.016480 1.038974 0.170 Uiso 1 1 calc R U . . .
H59L H 0.942054 -0.083574 1.052423 0.170 Uiso 1 1 calc R U . . .
C595 C 0.7740(4) -0.1264(4) 1.0025(4) 0.104(2) Uani 1 1 d . . . . .
H59M H 0.763465 -0.080890 1.025215 0.157 Uiso 1 1 calc R U . . .
H59N H 0.718303 -0.159582 0.969985 0.157 Uiso 1 1 calc R U . . .
H59O H 0.806923 -0.147660 1.039110 0.157 Uiso 1 1 calc R U . . .
C596 C 0.8393(6) -0.1848(4) 0.9279(4) 0.137(3) Uani 1 1 d . . . . .
H59P H 0.872481 -0.178115 0.900662 0.206 Uiso 1 1 calc R U . . .
H59Q H 0.871602 -0.205475 0.965175 0.206 Uiso 1 1 calc R U . . .
H59R H 0.782981 -0.217397 0.896050 0.206 Uiso 1 1 calc R U . . .
C61 C 0.3734(7) 0.5725(5) 0.8891(4) 0.122(3) Uani 1 1 d . . . . .
H61 H 0.383627 0.562045 0.932402 0.146 Uiso 1 1 calc R U . . .
C62 C 0.4186(5) 0.5472(4) 0.8507(4) 0.113(3) Uani 1 1 d . . . . .
H62 H 0.460602 0.520024 0.868064 0.135 Uiso 1 1 calc R U . . .
C63 C 0.4036(5) 0.5609(4) 0.7887(4) 0.103(2) Uani 1 1 d . . . . .
H63 H 0.433421 0.542263 0.761420 0.124 Uiso 1 1 calc R U . . .
C64 C 0.3459(5) 0.6011(4) 0.7661(4) 0.099(2) Uani 1 1 d . . . . .
H64 H 0.336899 0.611537 0.722972 0.119 Uiso 1 1 calc R U . . .
C65 C 0.3003(6) 0.6273(4) 0.8010(5) 0.121(3) Uani 1 1 d . . . . .
H65 H 0.259583 0.655353 0.783052 0.146 Uiso 1 1 calc R U . . .
C66 C 0.3147(8) 0.6121(5) 0.8652(6) 0.139(4) Uani 1 1 d . . . . .
H66 H 0.283249 0.629636 0.891435 0.167 Uiso 1 1 calc R U . . .
C71 C 0.3361(7) 0.1065(6) 0.8160(7) 0.174(5) Uani 1 1 d . . . . .
H71 H 0.299818 0.138060 0.799451 0.209 Uiso 1 1 calc R U . . .
C72 C 0.3673(6) 0.0713(7) 0.7753(6) 0.142(4) Uani 1 1 d . . . . .
H72 H 0.350306 0.074674 0.728472 0.170 Uiso 1 1 calc R U . . .
C73 C 0.4229(7) 0.0303(7) 0.7983(7) 0.151(4) Uani 1 1 d . . . . .
H73 H 0.443249 0.004035 0.766556 0.182 Uiso 1 1 calc R U . . .
C74 C 0.4520(7) 0.0244(8) 0.8654(9) 0.183(6) Uani 1 1 d . . . . .
H74 H 0.490987 -0.005261 0.882239 0.220 Uiso 1 1 calc R U . . .
C75 C 0.4186(13) 0.0665(12) 0.9065(11) 0.241(14) Uani 1 1 d . . . . .
H75 H 0.445327 0.072079 0.956071 0.289 Uiso 1 1 calc R U . . .
C76 C 0.3544(13) 0.0995(12) 0.8852(13) 0.254(14) Uani 1 1 d . . . . .
H76 H 0.323874 0.116697 0.912281 0.304 Uiso 1 1 calc R U . . .
C81 C 0.1574(6) 0.8442(5) 0.1574(6) 0.146(4) Uani 1 1 d D . . . .
H81 H 0.202137 0.871335 0.151936 0.175 Uiso 1 1 calc R U . . .
C82 C 0.0773(6) 0.8184(5) 0.1008(5) 0.129(3) Uani 1 1 d D . . . .
H82 H 0.066243 0.826512 0.056426 0.155 Uiso 1 1 calc R U . . .
C83 C 0.0149(5) 0.7809(4) 0.1106(4) 0.116(3) Uani 1 1 d D . . . .
H83 H -0.041524 0.762759 0.072744 0.139 Uiso 1 1 calc R U . . .
C84 C 0.0317(5) 0.7690(5) 0.1735(5) 0.121(3) Uani 1 1 d D . . . .
H84 H -0.012958 0.741565 0.178830 0.145 Uiso 1 1 calc R U . . .
C85 C 0.1108(6) 0.7953(4) 0.2294(4) 0.110(2) Uani 1 1 d D . . . .
H85 H 0.120720 0.787544 0.273758 0.132 Uiso 1 1 calc R U . . .
C86 C 0.1752(5) 0.8323(4) 0.2219(5) 0.116(3) Uani 1 1 d D . . . .
H86 H 0.231571 0.849830 0.260018 0.139 Uiso 1 1 calc R U . . .
C91 C 0.0123(5) 0.3055(4) 0.1110(5) 0.116(3) Uani 1 1 d . . . . .
H91 H -0.046461 0.289083 0.076680 0.139 Uiso 1 1 calc R U . . .
C92 C 0.0376(5) 0.2880(4) 0.1714(5) 0.107(2) Uani 1 1 d . . . . .
H92 H -0.003953 0.259235 0.179006 0.128 Uiso 1 1 calc R U . . .
C93 C 0.1208(6) 0.3100(5) 0.2225(4) 0.123(3) Uani 1 1 d . . . . .
H93 H 0.137384 0.296323 0.264865 0.147 Uiso 1 1 calc R U . . .
C94 C 0.1810(6) 0.3526(6) 0.2116(6) 0.150(5) Uani 1 1 d . . . . .
H94 H 0.239581 0.369669 0.246147 0.180 Uiso 1 1 calc R U . . .
C95 C 0.1521(8) 0.3691(5) 0.1490(8) 0.149(5) Uani 1 1 d . . . . .
H95 H 0.192462 0.398150 0.140558 0.179 Uiso 1 1 calc R U . . .
C96 C 0.0691(8) 0.3462(5) 0.0982(6) 0.134(3) Uani 1 1 d . . . . .
H96 H 0.051677 0.358426 0.055085 0.161 Uiso 1 1 calc R U . . .

loop_
_atom_site_aniso_label
_atom_site_aniso_U_11
_atom_site_aniso_U_22
_atom_site_aniso_U_33
_atom_site_aniso_U_23
_atom_site_aniso_U_13
_atom_site_aniso_U_12
O1 0.0467(17) 0.0476(17) 0.0368(16) 0.0158(14) 0.0149(14) 0.0090(14)
O2 0.0429(17) 0.0584(19) 0.0422(17) 0.0154(15) 0.0198(14) 0.0137(14)
B1 0.042(3) 0.041(3) 0.038(3) 0.002(2) 0.022(2) -0.002(2)
B2 0.041(3) 0.043(3) 0.035(3) 0.006(2) 0.013(2) 0.002(2)
C1 0.048(2) 0.031(2) 0.035(2) 0.0039(18) 0.015(2) 0.0054(19)
C2 0.045(2) 0.040(2) 0.036(2) 0.0050(19) 0.015(2) 0.0051(19)
C3 0.053(3) 0.046(3) 0.034(2) 0.004(2) 0.016(2) 0.007(2)
C4 0.054(3) 0.063(3) 0.048(3) 0.011(2) 0.024(2) 0.023(2)
C5 0.061(3) 0.054(3) 0.036(2) 0.012(2) 0.013(2) 0.016(2)
C6 0.050(3) 0.039(2) 0.038(2) 0.004(2) 0.014(2) 0.007(2)
C7 0.064(3) 0.040(2) 0.027(2) 0.0077(19) 0.017(2) 0.003(2)
C8 0.045(3) 0.048(3) 0.039(2) 0.007(2) 0.015(2) 0.002(2)
C9 0.064(3) 0.061(3) 0.049(3) 0.019(2) 0.029(2) 0.004(2)
C11 0.037(2) 0.034(2) 0.036(2) 0.0002(18) 0.0130(19) -0.0006(18)
C12 0.043(2) 0.036(2) 0.032(2) 0.0052(18) 0.0104(19) 0.0003(19)
C13 0.031(2) 0.041(2) 0.043(2) 0.004(2) 0.0129(19) 0.0036(18)
C14 0.047(3) 0.045(3) 0.049(3) 0.018(2) 0.011(2) 0.016(2)
C15 0.045(2) 0.049(3) 0.038(2) 0.017(2) 0.011(2) 0.007(2)
C16 0.041(2) 0.037(2) 0.038(2) 0.0104(19) 0.010(2) -0.0001(19)
C17 0.040(2) 0.045(3) 0.042(2) 0.011(2) 0.013(2) 0.002(2)
C18 0.049(3) 0.059(3) 0.031(2) 0.017(2) 0.010(2) 0.008(2)
C19 0.065(3) 0.098(4) 0.059(3) 0.037(3) 0.037(3) 0.018(3)
C21 0.047(3) 0.046(3) 0.046(3) 0.010(2) 0.015(2) 0.014(2)
C22 0.050(3) 0.045(3) 0.050(3) 0.005(2) 0.020(2) 0.012(2)
C23 0.056(3) 0.035(2) 0.054(3) 0.004(2) 0.029(2) 0.009(2)
C24 0.052(3) 0.076(4) 0.054(3) 0.009(3) 0.023(3) 0.001(3)
C25 0.074(4) 0.082(4) 0.050(3) 0.009(3) 0.029(3) 0.002(3)
C26 0.063(3) 0.045(3) 0.058(3) 0.006(2) 0.036(3) 0.008(2)
C27 0.060(3) 0.059(3) 0.062(3) 0.010(2) 0.034(3) 0.025(2)
C28 0.059(3) 0.058(3) 0.055(3) 0.004(2) 0.030(3) 0.017(2)
C29 0.098(4) 0.082(4) 0.083(4) 0.029(3) 0.064(4) 0.035(4)
C31 0.059(3) 0.045(3) 0.039(3) 0.007(2) 0.017(2) 0.006(2)
C32 0.054(3) 0.049(3) 0.040(3) 0.009(2) 0.011(2) 0.012(2)
C33 0.055(3) 0.049(3) 0.048(3) 0.013(2) 0.019(2) 0.014(2)
C34 0.082(4) 0.085(4) 0.066(3) 0.042(3) 0.040(3) 0.036(3)
C35 0.072(4) 0.092(4) 0.084(4) 0.041(3) 0.045(3) 0.038(3)
C36 0.070(3) 0.052(3) 0.050(3) 0.015(2) 0.030(3) 0.016(2)
C37 0.073(4) 0.081(4) 0.057(3) 0.031(3) 0.029(3) 0.022(3)
C38 0.052(3) 0.088(4) 0.062(3) 0.034(3) 0.026(3) 0.022(3)
C39 0.065(3) 0.076(4) 0.062(3) 0.023(3) 0.023(3) 0.019(3)
C41 0.038(2) 0.049(3) 0.044(2) 0.012(2) 0.011(2) 0.009(2)
C42 0.045(2) 0.046(3) 0.052(3) 0.013(2) 0.021(2) 0.011(2)
C43 0.042(2) 0.048(3) 0.047(3) 0.009(2) 0.017(2) 0.007(2)
C44 0.055(3) 0.051(3) 0.071(3) 0.021(2) 0.031(3) 0.024(2)
C45 0.056(3) 0.050(3) 0.067(3) 0.027(2) 0.029(3) 0.013(2)
C46 0.049(3) 0.049(3) 0.051(3) 0.015(2) 0.027(2) 0.011(2)
C47 0.055(3) 0.046(3) 0.071(3) 0.022(2) 0.039(3) 0.020(2)
C48 0.058(3) 0.047(3) 0.069(3) 0.024(2) 0.035(3) 0.013(2)
C49 0.061(3) 0.062(3) 0.061(3) 0.019(3) 0.032(3) 0.018(3)
C51 0.041(2) 0.047(3) 0.041(3) 0.010(2) 0.015(2) 0.003(2)
C52 0.058(3) 0.056(3) 0.050(3) 0.014(3) 0.025(2) -0.001(2)
C53 0.045(2) 0.053(3) 0.037(2) 0.015(2) 0.016(2) 0.003(2)
C54 0.078(3) 0.070(3) 0.045(3) 0.014(2) 0.035(3) 0.024(3)
C55 0.071(3) 0.067(3) 0.049(3) 0.021(3) 0.028(3) 0.028(3)
C56 0.056(3) 0.044(3) 0.047(3) 0.011(2) 0.021(2) 0.005(2)
C57 0.093(4) 0.063(3) 0.045(3) 0.020(2) 0.038(3) 0.026(3)
C58 0.071(3) 0.064(3) 0.058(3) 0.025(3) 0.035(3) 0.027(3)
C59 0.082(4) 0.071(4) 0.050(3) 0.026(3) 0.018(3) 0.023(3)
C291 0.068(5) 0.078(6) 0.087(6) 0.002(4) 0.055(5) -0.006(4)
C292 0.162(11) 0.120(9) 0.183(11) 0.033(8) 0.134(9) 0.047(8)
C293 0.118(8) 0.190(11) 0.077(6) 0.013(7) 0.065(6) -0.018(7)
C29' 0.051(9) 0.134(14) 0.093(12) 0.015(9) 0.048(9) 0.021(9)
C29" 0.105(12) 0.112(13) 0.086(11) 0.007(9) 0.059(9) 0.051(10)
C29# 0.153(16) 0.149(17) 0.154(17) 0.041(12) 0.100(13) 0.041(12)
C391 0.114(5) 0.124(6) 0.078(4) 0.060(4) 0.035(4) 0.032(4)
C392 0.076(4) 0.141(6) 0.087(5) 0.055(5) -0.003(4) -0.007(4)
C393 0.108(5) 0.083(4) 0.096(5) 0.042(4) 0.024(4) 0.038(4)
C491 0.199(8) 0.097(5) 0.247(10) 0.093(6) 0.195(8) 0.057(5)
C492 0.087(4) 0.098(5) 0.115(5) 0.042(4) 0.070(4) 0.035(4)
C493 0.120(6) 0.209(9) 0.065(4) -0.006(5) 0.055(4) -0.001(6)
C591 0.218(9) 0.204(9) 0.100(5) 0.102(6) 0.109(6) 0.127(8)
C592 0.245(10) 0.090(5) 0.080(5) 0.043(4) 0.058(6) 0.080(6)
C593 0.096(6) 0.219(10) 0.121(7) 0.100(7) -0.034(5) -0.011(6)
O1A 0.0530(18) 0.0579(19) 0.0433(17) 0.0205(15) 0.0276(15) 0.0188(15)
O2A 0.0398(16) 0.0524(18) 0.0388(16) 0.0086(14) 0.0199(14) 0.0046(14)
B1A 0.045(3) 0.038(3) 0.038(3) 0.003(2) 0.020(2) 0.004(2)
B2A 0.047(3) 0.040(3) 0.033(3) 0.001(2) 0.012(2) 0.000(2)
C1A 0.044(2) 0.040(2) 0.031(2) 0.0080(19) 0.0128(19) 0.0059(19)
C2A 0.039(2) 0.036(2) 0.038(2) -0.0029(19) 0.016(2) -0.0012(18)
C3A 0.045(3) 0.044(3) 0.032(2) 0.0067(19) 0.014(2) 0.001(2)
C4A 0.031(2) 0.055(3) 0.056(3) 0.008(2) 0.018(2) 0.006(2)
C5A 0.044(3) 0.050(3) 0.046(3) 0.015(2) 0.016(2) 0.004(2)
C6A 0.038(2) 0.040(2) 0.039(2) 0.0018(19) 0.016(2) -0.0001(19)
C7A 0.051(3) 0.045(3) 0.031(2) 0.011(2) 0.013(2) 0.005(2)
C8A 0.055(3) 0.057(3) 0.044(3) 0.014(2) 0.027(2) 0.005(2)
C9A 0.063(3) 0.102(4) 0.057(3) 0.039(3) 0.033(3) 0.032(3)
C11A 0.041(2) 0.041(2) 0.030(2) 0.0037(19) 0.0148(19) 0.0024(19)
C12A 0.045(2) 0.033(2) 0.035(2) 0.0009(18) 0.019(2) 0.0066(18)
C13A 0.042(2) 0.040(2) 0.040(2) 0.0063(19) 0.019(2) 0.0117(19)
C14A 0.047(3) 0.059(3) 0.045(3) 0.018(2) 0.018(2) 0.020(2)
C15A 0.052(3) 0.056(3) 0.039(2) 0.015(2) 0.019(2) 0.020(2)
C16A 0.046(2) 0.044(2) 0.030(2) 0.0046(19) 0.017(2) 0.008(2)
C17A 0.045(3) 0.044(3) 0.039(2) 0.004(2) 0.013(2) 0.006(2)
C18A 0.052(3) 0.041(2) 0.024(2) 0.0070(19) 0.012(2) -0.004(2)
C19A 0.050(3) 0.069(3) 0.044(3) 0.014(2) 0.025(2) 0.007(2)
C21A 0.041(2) 0.050(3) 0.046(3) 0.006(2) 0.019(2) 0.007(2)
C22A 0.040(2) 0.039(2) 0.049(3) 0.004(2) 0.016(2) 0.0038(19)
C23A 0.035(2) 0.043(2) 0.044(2) 0.008(2) 0.017(2) 0.0062(19)
C24A 0.050(3) 0.044(3) 0.071(3) 0.019(2) 0.034(3) 0.018(2)
C25A 0.057(3) 0.044(3) 0.072(3) 0.022(2) 0.040(3) 0.015(2)
C26A 0.045(2) 0.038(2) 0.052(3) 0.010(2) 0.026(2) 0.0097(19)
C27A 0.050(3) 0.044(3) 0.065(3) 0.018(2) 0.030(2) 0.018(2)
C28A 0.047(3) 0.047(3) 0.049(3) 0.020(2) 0.022(2) 0.012(2)
C29A 0.056(3) 0.050(3) 0.064(3) 0.011(2) 0.036(3) 0.014(2)
C31A 0.048(3) 0.053(3) 0.044(3) 0.012(2) 0.020(2) 0.001(2)
C32A 0.036(2) 0.049(3) 0.049(3) 0.013(2) 0.015(2) 0.004(2)
C33A 0.043(2) 0.049(3) 0.044(3) 0.014(2) 0.015(2) 0.005(2)
C34A 0.066(3) 0.073(3) 0.041(3) 0.021(2) 0.020(2) 0.024(3)
C35A 0.074(3) 0.067(3) 0.056(3) 0.023(3) 0.027(3) 0.030(3)
C36A 0.059(3) 0.060(3) 0.039(3) 0.019(2) 0.013(2) 0.006(2)
C37A 0.070(3) 0.069(3) 0.052(3) 0.025(3) 0.033(3) 0.024(3)
C38A 0.065(3) 0.066(3) 0.051(3) 0.027(3) 0.027(2) 0.022(3)
C39A 0.091(4) 0.072(4) 0.053(3) 0.024(3) 0.025(3) 0.019(3)
C41A 0.045(2) 0.042(3) 0.043(2) 0.012(2) 0.017(2) 0.015(2)
C42A 0.049(3) 0.040(2) 0.046(3) 0.009(2) 0.023(2) 0.013(2)
C43A 0.045(2) 0.040(2) 0.045(2) 0.0110(19) 0.024(2) 0.0161(19)
C44A 0.045(3) 0.077(3) 0.054(3) 0.022(3) 0.021(2) 0.022(2)
C45A 0.048(3) 0.081(4) 0.044(3) 0.021(2) 0.022(2) 0.023(2)
C46A 0.050(3) 0.042(2) 0.047(3) 0.016(2) 0.022(2) 0.017(2)
C47A 0.039(2) 0.067(3) 0.046(3) 0.012(2) 0.016(2) 0.015(2)
C48A 0.050(3) 0.064(3) 0.038(2) 0.008(2) 0.017(2) 0.017(2)
C49A 0.050(3) 0.065(3) 0.052(3) 0.026(2) 0.029(2) 0.023(2)
C51A 0.044(3) 0.055(3) 0.030(2) 0.009(2) 0.016(2) 0.009(2)
C52A 0.073(3) 0.058(3) 0.047(3) 0.012(3) 0.033(3) 0.012(3)
C53A 0.068(3) 0.057(3) 0.036(2) 0.015(2) 0.026(2) 0.019(2)
C54A 0.088(5) 0.228(9) 0.123(6) 0.122(6) 0.083(4) 0.084(5)
C55A 0.086(5) 0.218(9) 0.126(6) 0.124(6) 0.075(5) 0.087(5)
C56A 0.069(3) 0.053(3) 0.054(3) 0.013(2) 0.028(3) 0.017(3)
C57A 0.067(3) 0.063(3) 0.054(3) 0.028(3) 0.010(3) -0.008(3)
C58A 0.066(3) 0.068(4) 0.062(3) 0.018(3) 0.015(3) -0.012(3)
C59A 0.084(4) 0.063(3) 0.059(3) 0.022(3) 0.023(3) 0.029(3)
C294 0.071(6) 0.136(9) 0.053(6) -0.001(6) 0.040(5) 0.010(6)
C295 0.054(5) 0.090(7) 0.072(6) 0.035(5) 0.043(4) 0.036(4)
C296 0.107(8) 0.085(7) 0.141(10) 0.059(6) 0.089(8) 0.042(6)
C297 0.125(11) 0.076(9) 0.119(11) 0.032(7) 0.090(9) 0.038(8)
C298 0.075(9) 0.136(12) 0.078(9) 0.008(8) 0.043(7) -0.003(8)
C299 0.080(8) 0.094(9) 0.064(7) 0.034(6) 0.052(7) 0.031(7)
C394 0.071(7) 0.120(10) 0.068(7) 0.045(7) 0.012(5) 0.021(6)
C395 0.151(11) 0.081(8) 0.078(7) 0.051(6) 0.038(7) 0.036(7)
C396 0.106(9) 0.100(9) 0.065(7) 0.043(6) 0.045(6) 0.034(7)
C397 0.121(11) 0.127(12) 0.109(10) 0.065(9) 0.020(8) 0.041(10)
C398 0.147(12) 0.129(12) 0.122(11) 0.098(10) 0.028(8) 0.003(9)
C399 0.142(12) 0.112(10) 0.061(8) 0.041(8) 0.008(7) 0.007(9)
C494 0.092(6) 0.157(9) 0.097(6) 0.074(6) 0.068(5) 0.048(6)
C495 0.124(7) 0.077(5) 0.142(8) 0.002(5) 0.111(7) 0.015(5)
C496 0.058(5) 0.147(8) 0.074(5) 0.014(5) 0.041(4) -0.008(5)
C497 0.102(14) 0.127(17) 0.096(14) 0.005(11) 0.065(12) 0.026(11)
C498 0.086(13) 0.115(15) 0.084(13) 0.031(10) 0.053(11) 0.036(11)
C499 0.102(14) 0.106(15) 0.126(16) 0.031(11) 0.077(12) 0.022(11)
C594 0.097(5) 0.120(6) 0.085(5) 0.044(4) 0.001(4) -0.010(4)
C595 0.117(5) 0.119(6) 0.095(5) 0.067(4) 0.041(4) 0.036(4)
C596 0.207(9) 0.103(6) 0.103(6) 0.035(5) 0.050(6) 0.097(6)
C61 0.164(9) 0.100(6) 0.077(5) 0.017(5) 0.049(6) -0.042(6)
C62 0.089(5) 0.139(7) 0.088(5) 0.037(5) 0.021(4) -0.012(5)
C63 0.083(5) 0.139(7) 0.096(5) 0.050(5) 0.044(4) 0.003(5)
C64 0.101(5) 0.100(5) 0.110(6) 0.046(5) 0.054(5) 0.009(4)
C65 0.146(7) 0.087(5) 0.160(8) 0.046(5) 0.088(7) 0.033(5)
C66 0.198(11) 0.080(6) 0.133(9) -0.013(5) 0.101(8) -0.012(6)
C71 0.180(10) 0.156(9) 0.184(11) -0.019(8) 0.131(10) -0.032(7)
C72 0.086(6) 0.207(11) 0.122(8) 0.041(8) 0.048(6) -0.003(6)
C73 0.112(8) 0.218(12) 0.152(10) 0.081(9) 0.077(8) 0.006(7)
C74 0.134(9) 0.235(15) 0.189(13) 0.124(12) 0.057(10) -0.022(9)
C75 0.23(2) 0.27(3) 0.127(10) -0.041(14) 0.091(14) -0.164(19)
C76 0.28(2) 0.208(17) 0.23(2) -0.090(15) 0.19(2) -0.116(18)
C81 0.117(8) 0.142(8) 0.212(12) 0.077(9) 0.093(8) 0.018(6)
C82 0.162(8) 0.168(9) 0.145(8) 0.108(7) 0.106(7) 0.089(7)
C83 0.079(5) 0.150(7) 0.132(7) 0.074(6) 0.036(5) 0.045(5)
C84 0.098(6) 0.168(8) 0.139(7) 0.082(7) 0.071(6) 0.039(6)
C85 0.124(6) 0.130(7) 0.079(5) 0.027(5) 0.046(5) 0.037(6)
C86 0.082(5) 0.096(6) 0.125(7) -0.013(5) 0.029(5) 0.006(4)
C91 0.110(6) 0.103(6) 0.148(8) 0.039(5) 0.069(6) 0.019(5)
C92 0.098(6) 0.112(6) 0.126(6) 0.042(5) 0.063(5) 0.017(5)
C93 0.100(6) 0.127(7) 0.108(6) -0.007(5) 0.042(5) -0.001(5)
C94 0.090(6) 0.143(9) 0.139(8) -0.066(8) 0.040(7) -0.010(6)
C95 0.145(9) 0.081(6) 0.209(12) -0.046(8) 0.124(10) -0.023(6)
C96 0.182(10) 0.092(6) 0.175(10) 0.039(6) 0.125(9) 0.033(6)

loop_
_atom_type_symbol
_atom_type_description
_atom_type_scat_dispersion_real
_atom_type_scat_dispersion_imag
_atom_type_scat_source
C C 0.0033 0.0016 'International Tables Vol C Tables 4.2.6.8 and 6.1.1.4'
H H 0.0000 0.0000 'International Tables Vol C Tables 4.2.6.8 and 6.1.1.4'
B B 0.0013 0.0007 'International Tables Vol C Tables 4.2.6.8 and 6.1.1.4'
O O 0.0106 0.0060 'International Tables Vol C Tables 4.2.6.8 and 6.1.1.4'

loop_
_geom_angle_atom_site_label_1
_geom_angle_atom_site_label_2
_geom_angle_atom_site_label_3
_geom_angle
_geom_angle_site_symmetry_1
_geom_angle_site_symmetry_3
_geom_angle_publ_flag
C8 O1 B1 123.8(4) . . ?
C18 O2 B2 122.7(4) . . ?
O1 B1 C1 117.1(4) . . ?
O1 B1 C12 119.3(4) . . ?
C1 B1 C12 123.6(4) . . ?
O2 B2 C11 117.2(4) . . ?
O2 B2 C2 119.3(4) . . ?
C11 B2 C2 123.5(4) . . ?
C6 C1 C2 121.4(4) . . ?
C6 C1 B1 117.1(4) . . ?
C2 C1 B1 121.5(4) . . ?
C3 C2 C1 118.8(4) . . ?
C3 C2 B2 126.3(4) . . ?
C1 C2 B2 114.9(4) . . ?
C4 C3 C2 118.9(4) . . ?
C4 C3 C21 116.9(4) . . ?
C2 C3 C21 124.2(4) . . ?
C5 C4 C3 122.5(5) . . ?
C5 C4 H4 118.8 . . ?
C3 C4 H4 118.8 . . ?
C4 C5 C6 120.1(5) . . ?
C4 C5 H5 119.9 . . ?
C6 C5 H5 119.9 . . ?
C1 C6 C5 118.3(4) . . ?
C1 C6 C7 119.1(4) . . ?
C5 C6 C7 122.6(4) . . ?
C8 C7 C31 119.9(4) . . ?
C8 C7 C6 121.5(4) . . ?
C31 C7 C6 118.6(4) . . ?
C7 C8 O1 121.5(4) . . ?
C7 C8 C9 125.0(4) . . ?
O1 C8 C9 113.6(4) . . ?
C8 C9 H9A 109.5 . . ?
C8 C9 H9B 109.5 . . ?
H9A C9 H9B 109.5 . . ?
C8 C9 H9C 109.5 . . ?
H9A C9 H9C 109.5 . . ?
H9B C9 H9C 109.5 . . ?
C16 C11 C12 120.3(4) . . ?
C16 C11 B2 118.0(4) . . ?
C12 C11 B2 121.7(4) . . ?
C13 C12 C11 118.8(4) . . ?
C13 C12 B1 126.5(4) . . ?
C11 C12 B1 114.7(4) . . ?
C14 C13 C12 119.1(4) . . ?
C14 C13 C41 118.2(4) . . ?
C12 C13 C41 122.7(4) . . ?
C15 C14 C13 122.3(4) . . ?
C15 C14 H14 118.9 . . ?
C13 C14 H14 118.9 . . ?
C14 C15 C16 120.0(4) . . ?
C14 C15 H15 120.0 . . ?
C16 C15 H15 120.0 . . ?
C15 C16 C11 119.5(4) . . ?
C15 C16 C17 121.8(4) . . ?
C11 C16 C17 118.7(4) . . ?
C18 C17 C51 120.0(4) . . ?
C18 C17 C16 120.8(4) . . ?
C51 C17 C16 119.2(4) . . ?
C17 C18 O2 122.7(4) . . ?
C17 C18 C19 126.1(4) . . ?
O2 C18 C19 111.2(4) . . ?
C18 C19 H19A 109.5 . . ?
C18 C19 H19B 109.5 . . ?
H19A C19 H19B 109.5 . . ?
C18 C19 H19C 109.5 . . ?
H19A C19 H19C 109.5 . . ?
H19B C19 H19C 109.5 . . ?
C22 C21 C3 173.2(5) . . ?
C21 C22 C23 177.7(5) . . ?
C28 C23 C24 117.3(4) . . ?
C28 C23 C22 121.3(4) . . ?
C24 C23 C22 121.3(4) . . ?
C25 C24 C23 120.3(5) . . ?
C25 C24 H24 119.8 . . ?
C23 C24 H24 119.8 . . ?
C24 C25 C26 122.6(5) . . ?
C24 C25 H25 118.7 . . ?
C26 C25 H25 118.7 . . ?
C25 C26 C27 116.8(4) . . ?
C25 C26 C29 123.3(5) . . ?
C27 C26 C29 119.9(5) . . ?
C28 C27 C26 121.2(5) . . ?
C28 C27 H27 119.4 . . ?
C26 C27 H27 119.4 . . ?
C27 C28 C23 121.7(5) . . ?
C27 C28 H28 119.2 . . ?
C23 C28 H28 119.2 . . ?
C292 C29 C291 111.0(8) . . ?
C292 C29 C26 111.3(7) . . ?
C29# C29 C26 108.0(12) . . ?
C291 C29 C26 110.2(5) . . ?
C292 C29 C293 106.4(9) . . ?
C291 C29 C293 105.1(7) . . ?
C26 C29 C293 112.7(6) . . ?
C29# C29 C29' 136.0(16) . . ?
C26 C29 C29' 109.0(8) . . ?
C29# C29 C29" 101.8(16) . . ?
C26 C29 C29" 101.8(8) . . ?
C29' C29 C29" 93.2(11) . . ?
C32 C31 C7 176.5(5) . . ?
C31 C32 C33 175.4(5) . . ?
C38 C33 C34 116.9(5) . . ?
C38 C33 C32 123.9(5) . . ?
C34 C33 C32 119.3(5) . . ?
C33 C34 C35 120.9(5) . . ?
C33 C34 H34 119.6 . . ?
C35 C34 H34 119.6 . . ?
C36 C35 C34 122.2(5) . . ?
C36 C35 H35 118.9 . . ?
C34 C35 H35 118.9 . . ?
C37 C36 C35 115.6(5) . . ?
C37 C36 C39 124.5(5) . . ?
C35 C36 C39 119.9(5) . . ?
C36 C37 C38 123.0(5) . . ?
C36 C37 H37 118.5 . . ?
C38 C37 H37 118.5 . . ?
C33 C38 C37 121.0(5) . . ?
C33 C38 H38 119.5 . . ?
C37 C38 H38 119.5 . . ?
C391 C39 C392 108.2(5) . . ?
C391 C39 C393 106.1(5) . . ?
C392 C39 C393 112.2(5) . . ?
C391 C39 C36 112.5(5) . . ?
C392 C39 C36 108.8(5) . . ?
C393 C39 C36 109.1(4) . . ?
C42 C41 C13 175.8(5) . . ?
C41 C42 C43 178.8(5) . . ?
C48 C43 C44 118.0(4) . . ?
C48 C43 C42 120.7(4) . . ?
C44 C43 C42 121.2(4) . . ?
C45 C44 C43 120.7(4) . . ?
C45 C44 H44 119.7 . . ?
C43 C44 H44 119.7 . . ?
C46 C45 C44 121.7(5) . . ?
C46 C45 H45 119.1 . . ?
C44 C45 H45 119.1 . . ?
C45 C46 C47 116.8(4) . . ?
C45 C46 C49 122.9(4) . . ?
C47 C46 C49 120.1(4) . . ?
C48 C47 C46 121.7(4) . . ?
C48 C47 H47 119.1 . . ?
C46 C47 H47 119.1 . . ?
C47 C48 C43 121.0(5) . . ?
C47 C48 H48 119.5 . . ?
C43 C48 H48 119.5 . . ?
C491 C49 C493 114.5(6) . . ?
C491 C49 C46 112.1(4) . . ?
C493 C49 C46 107.8(4) . . ?
C491 C49 C492 104.6(5) . . ?
C493 C49 C492 106.6(5) . . ?
C46 C49 C492 111.0(4) . . ?
C52 C51 C17 179.3(5) . . ?
C51 C52 C53 177.3(5) . . ?
C58 C53 C54 117.6(4) . . ?
C58 C53 C52 121.2(4) . . ?
C54 C53 C52 121.2(4) . . ?
C55 C54 C53 120.7(4) . . ?
C55 C54 H54 119.7 . . ?
C53 C54 H54 119.7 . . ?
C54 C55 C56 122.4(5) . . ?
C54 C55 H55 118.8 . . ?
C56 C55 H55 118.8 . . ?
C57 C56 C55 115.8(5) . . ?
C57 C56 C59 122.0(4) . . ?
C55 C56 C59 122.1(4) . . ?
C58 C57 C56 122.6(5) . . ?
C58 C57 H57 118.7 . . ?
C56 C57 H57 118.7 . . ?
C57 C58 C53 120.9(5) . . ?
C57 C58 H58 119.6 . . ?
C53 C58 H58 119.6 . . ?
C592 C59 C593 110.8(6) . . ?
C592 C59 C591 108.2(6) . . ?
C593 C59 C591 105.5(6) . . ?
C592 C59 C56 112.1(5) . . ?
C593 C59 C56 108.0(5) . . ?
C591 C59 C56 112.1(5) . . ?
C29 C291 H29A 109.5 . . ?
C29 C291 H29B 109.5 . . ?
H29A C291 H29B 109.5 . . ?
C29 C291 H29C 109.5 . . ?
H29A C291 H29C 109.5 . . ?
H29B C291 H29C 109.5 . . ?
C29 C292 H29D 109.5 . . ?
C29 C292 H29E 109.5 . . ?
H29D C292 H29E 109.5 . . ?
C29 C292 H29F 109.5 . . ?
H29D C292 H29F 109.5 . . ?
H29E C292 H29F 109.5 . . ?
C29 C293 H29G 109.5 . . ?
C29 C293 H29H 109.5 . . ?
H29G C293 H29H 109.5 . . ?
C29 C293 H29I 109.5 . . ?
H29G C293 H29I 109.5 . . ?
H29H C293 H29I 109.5 . . ?
C29 C29' H29J 109.5 . . ?
C29 C29' H29K 109.5 . . ?
H29J C29' H29K 109.5 . . ?
C29 C29' H29L 109.5 . . ?
H29J C29' H29L 109.5 . . ?
H29K C29' H29L 109.5 . . ?
C29 C29" H29M 109.5 . . ?
C29 C29" H29N 109.5 . . ?
H29M C29" H29N 109.5 . . ?
C29 C29" H29O 109.5 . . ?
H29M C29" H29O 109.5 . . ?
H29N C29" H29O 109.5 . . ?
C29 C29# H29P 109.5 . . ?
C29 C29# H29Q 109.5 . . ?
H29P C29# H29Q 109.5 . . ?
C29 C29# H29R 109.5 . . ?
H29P C29# H29R 109.5 . . ?
H29Q C29# H29R 109.5 . . ?
C39 C391 H39A 109.5 . . ?
C39 C391 H39B 109.5 . . ?
H39A C391 H39B 109.5 . . ?
C39 C391 H39C 109.5 . . ?
H39A C391 H39C 109.5 . . ?
H39B C391 H39C 109.5 . . ?
C39 C392 H39D 109.5 . . ?
C39 C392 H39E 109.5 . . ?
H39D C392 H39E 109.5 . . ?
C39 C392 H39F 109.5 . . ?
H39D C392 H39F 109.5 . . ?
H39E C392 H39F 109.5 . . ?
C39 C393 H39G 109.5 . . ?
C39 C393 H39H 109.5 . . ?
H39G C393 H39H 109.5 . . ?
C39 C393 H39I 109.5 . . ?
H39G C393 H39I 109.5 . . ?
H39H C393 H39I 109.5 . . ?
C49 C491 H49A 109.5 . . ?
C49 C491 H49B 109.5 . . ?
H49A C491 H49B 109.5 . . ?
C49 C491 H49C 109.5 . . ?
H49A C491 H49C 109.5 . . ?
H49B C491 H49C 109.5 . . ?
C49 C492 H49D 109.5 . . ?
C49 C492 H49E 109.5 . . ?
H49D C492 H49E 109.5 . . ?
C49 C492 H49F 109.5 . . ?
H49D C492 H49F 109.5 . . ?
H49E C492 H49F 109.5 . . ?
C49 C493 H49G 109.5 . . ?
C49 C493 H49H 109.5 . . ?
H49G C493 H49H 109.5 . . ?
C49 C493 H49I 109.5 . . ?
H49G C493 H49I 109.5 . . ?
H49H C493 H49I 109.5 . . ?
C59 C591 H59A 109.5 . . ?
C59 C591 H59B 109.5 . . ?
H59A C591 H59B 109.5 . . ?
C59 C591 H59C 109.5 . . ?
H59A C591 H59C 109.5 . . ?
H59B C591 H59C 109.5 . . ?
C59 C592 H59D 109.5 . . ?
C59 C592 H59E 109.5 . . ?
H59D C592 H59E 109.5 . . ?
C59 C592 H59F 109.5 . . ?
H59D C592 H59F 109.5 . . ?
H59E C592 H59F 109.5 . . ?
C59 C593 H59G 109.5 . . ?
C59 C593 H59H 109.5 . . ?
H59G C593 H59H 109.5 . . ?
C59 C593 H59I 109.5 . . ?
H59G C593 H59I 109.5 . . ?
H59H C593 H59I 109.5 . . ?
C8A O1A B1A 123.0(4) . . ?
C18A O2A B2A 123.2(4) . . ?
O1A B1A C1A 117.9(4) . . ?
O1A B1A C12A 119.1(4) . . ?
C1A B1A C12A 123.0(4) . . ?
O2A B2A C2A 120.3(4) . . ?
O2A B2A C11A 117.1(4) . . ?
C2A B2A C11A 122.6(4) . . ?
C6A C1A C2A 120.9(4) . . ?
C6A C1A B1A 117.7(4) . . ?
C2A C1A B1A 121.5(4) . . ?
C3A C2A C1A 118.2(4) . . ?
C3A C2A B2A 125.6(4) . . ?
C1A C2A B2A 116.1(4) . . ?
C4A C3A C2A 119.6(4) . . ?
C4A C3A C21A 116.4(4) . . ?
C2A C3A C21A 124.0(4) . . ?
C5A C4A C3A 122.4(4) . . ?
C5A C4A H4A 118.8 . . ?
C3A C4A H4A 118.8 . . ?
C4A C5A C6A 119.0(4) . . ?
C4A C5A H5A 120.5 . . ?
C6A C5A H5A 120.5 . . ?
C1A C6A C5A 119.9(4) . . ?
C1A C6A C7A 118.8(4) . . ?
C5A C6A C7A 121.3(4) . . ?
C8A C7A C31A 118.0(4) . . ?
C8A C7A C6A 121.3(4) . . ?
C31A C7A C6A 120.7(4) . . ?
O1A C8A C7A 121.3(4) . . ?
O1A C8A C9A 112.7(4) . . ?
C7A C8A C9A 126.1(5) . . ?
C8A C9A H9A1 109.5 . . ?
C8A C9A H9A2 109.5 . . ?
H9A1 C9A H9A2 109.5 . . ?
C8A C9A H9A3 109.5 . . ?
H9A1 C9A H9A3 109.5 . . ?
H9A2 C9A H9A3 109.5 . . ?
C16A C11A C12A 120.7(4) . . ?
C16A C11A B2A 117.9(4) . . ?
C12A C11A B2A 121.4(4) . . ?
C13A C12A C11A 118.0(4) . . ?
C13A C12A B1A 126.6(4) . . ?
C11A C12A B1A 115.4(4) . . ?
C14A C13A C12A 120.0(4) . . ?
C14A C13A C41A 116.9(4) . . ?
C12A C13A C41A 123.1(4) . . ?
C15A C14A C13A 121.7(4) . . ?
C15A C14A H14A 119.2 . . ?
C13A C14A H14A 119.2 . . ?
C14A C15A C16A 119.9(4) . . ?
C14A C15A H15A 120.0 . . ?
C16A C15A H15A 120.0 . . ?
C11A C16A C15A 119.6(4) . . ?
C11A C16A C17A 119.3(4) . . ?
C15A C16A C17A 121.1(4) . . ?
C18A C17A C51A 119.9(4) . . ?
C18A C17A C16A 119.8(4) . . ?
C51A C17A C16A 120.2(4) . . ?
O2A C18A C17A 122.6(4) . . ?
O2A C18A C19A 111.7(4) . . ?
C17A C18A C19A 125.7(4) . . ?
C18A C19A H19D 109.5 . . ?
C18A C19A H19E 109.5 . . ?
H19D C19A H19E 109.5 . . ?
C18A C19A H19F 109.5 . . ?
H19D C19A H19F 109.5 . . ?
H19E C19A H19F 109.5 . . ?
C22A C21A C3A 174.1(5) . . ?
C21A C22A C23A 179.0(5) . . ?
C24A C23A C28A 117.5(4) . . ?
C24A C23A C22A 122.5(4) . . ?
C28A C23A C22A 120.0(4) . . ?
C23A C24A C25A 121.1(4) . . ?
C23A C24A H24A 119.4 . . ?
C25A C24A H24A 119.4 . . ?
C24A C25A C26A 121.7(4) . . ?
C24A C25A H25A 119.2 . . ?
C26A C25A H25A 119.2 . . ?
C27A C26A C25A 116.5(4) . . ?
C27A C26A C29A 121.9(4) . . ?
C25A C26A C29A 121.5(4) . . ?
C28A C27A C26A 122.0(4) . . ?
C28A C27A H27A 119.0 . . ?
C26A C27A H27A 119.0 . . ?
C27A C28A C23A 121.1(4) . . ?
C27A C28A H28A 119.4 . . ?
C23A C28A H28A 119.4 . . ?
C294 C29A C296 117.9(9) . . ?
C298 C29A C297 113.7(11) . . ?
C298 C29A C26A 113.9(7) . . ?
C294 C29A C26A 106.3(5) . . ?
C296 C29A C26A 111.2(5) . . ?
C297 C29A C26A 113.6(7) . . ?
C294 C29A C295 107.8(7) . . ?
C296 C29A C295 105.5(7) . . ?
C26A C29A C295 107.7(5) . . ?
C298 C29A C299 102.8(10) . . ?
C297 C29A C299 102.1(9) . . ?
C26A C29A C299 109.3(5) . . ?
C32A C31A C7A 178.0(5) . . ?
C31A C32A C33A 177.8(5) . . ?
C34A C33A C38A 117.1(4) . . ?
C34A C33A C32A 122.2(4) . . ?
C38A C33A C32A 120.8(4) . . ?
C35A C34A C33A 121.3(5) . . ?
C35A C34A H34A 119.4 . . ?
C33A C34A H34A 119.4 . . ?
C34A C35A C36A 121.6(5) . . ?
C34A C35A H35A 119.2 . . ?
C36A C35A H35A 119.2 . . ?
C37A C36A C35A 116.8(5) . . ?
C37A C36A C39A 122.9(5) . . ?
C35A C36A C39A 120.2(5) . . ?
C36A C37A C38A 122.3(5) . . ?
C36A C37A H37A 118.8 . . ?
C38A C37A H37A 118.8 . . ?
C37A C38A C33A 120.8(5) . . ?
C37A C38A H38A 119.6 . . ?
C33A C38A H38A 119.6 . . ?
C396 C39A C395 110.5(9) . . ?
C397 C39A C398 109.8(11) . . ?
C397 C39A C36A 113.1(8) . . ?
C396 C39A C36A 114.1(6) . . ?
C395 C39A C36A 111.5(6) . . ?
C398 C39A C36A 106.7(7) . . ?
C397 C39A C399 109.7(11) . . ?
C398 C39A C399 108.1(11) . . ?
C36A C39A C399 109.4(7) . . ?
C396 C39A C394 106.6(8) . . ?
C395 C39A C394 105.3(9) . . ?
C36A C39A C394 108.4(6) . . ?
C42A C41A C13A 174.7(5) . . ?
C41A C42A C43A 178.0(5) . . ?
C44A C43A C48A 118.4(4) . . ?
C44A C43A C42A 120.7(4) . . ?
C48A C43A C42A 120.9(4) . . ?
C45A C44A C43A 120.3(4) . . ?
C45A C44A H44A 119.8 . . ?
C43A C44A H44A 119.8 . . ?
C44A C45A C46A 122.4(4) . . ?
C44A C45A H45A 118.8 . . ?
C46A C45A H45A 118.8 . . ?
C47A C46A C45A 116.3(4) . . ?
C47A C46A C49A 121.9(4) . . ?
C45A C46A C49A 121.8(4) . . ?
C48A C47A C46A 122.5(4) . . ?
C48A C47A H47A 118.8 . . ?
C46A C47A H47A 118.8 . . ?
C47A C48A C43A 120.1(4) . . ?
C47A C48A H48A 119.9 . . ?
C43A C48A H48A 119.9 . . ?
C494 C49A C495 108.3(7) . . ?
C494 C49A C496 109.5(6) . . ?
C495 C49A C496 108.5(6) . . ?
C497 C49A C46A 110.9(11) . . ?
C494 C49A C46A 110.5(4) . . ?
C495 C49A C46A 107.9(4) . . ?
C496 C49A C46A 112.2(4) . . ?
C497 C49A C498 110.6(17) . . ?
C46A C49A C498 110.7(10) . . ?
C497 C49A C499 111(2) . . ?
C46A C49A C499 107.9(10) . . ?
C498 C49A C499 105.1(17) . . ?
C52A C51A C17A 177.4(5) . . ?
C51A C52A C53A 176.9(6) . . ?
C58A C53A C54A 116.6(5) . . ?
C58A C53A C52A 123.9(5) . . ?
C54A C53A C52A 119.5(5) . . ?
C55A C54A C53A 121.3(6) . . ?
C55A C54A H54A 119.3 . . ?
C53A C54A H54A 119.3 . . ?
C56A C55A C54A 122.0(6) . . ?
C56A C55A H55A 119.0 . . ?
C54A C55A H55A 119.0 . . ?
C55A C56A C57A 115.7(5) . . ?
C55A C56A C59A 120.7(5) . . ?
C57A C56A C59A 123.5(5) . . ?
C56A C57A C58A 123.2(5) . . ?
C56A C57A H57A 118.4 . . ?
C58A C57A H57A 118.4 . . ?
C53A C58A C57A 121.0(5) . . ?
C53A C58A H58A 119.5 . . ?
C57A C58A H58A 119.5 . . ?
C595 C59A C596 107.1(6) . . ?
C595 C59A C56A 112.7(5) . . ?
C596 C59A C56A 108.1(5) . . ?
C595 C59A C594 106.2(5) . . ?
C596 C59A C594 111.8(6) . . ?
C56A C59A C594 110.8(5) . . ?
C29A C294 H29S 109.5 . . ?
C29A C294 H29T 109.5 . . ?
H29S C294 H29T 109.5 . . ?
C29A C294 H29U 109.5 . . ?
H29S C294 H29U 109.5 . . ?
H29T C294 H29U 109.5 . . ?
C29A C295 H29V 109.5 . . ?
C29A C295 H29W 109.5 . . ?
H29V C295 H29W 109.5 . . ?
C29A C295 H29$ 109.5 . . ?
H29V C295 H29$ 109.5 . . ?
H29W C295 H29$ 109.5 . . ?
C29A C296 H2A9 109.5 . . ?
C29A C296 H2B9 109.5 . . ?
H2A9 C296 H2B9 109.5 . . ?
C29A C296 H2C9 109.5 . . ?
H2A9 C296 H2C9 109.5 . . ?
H2B9 C296 H2C9 109.5 . . ?
C29A C297 H2D9 109.5 . . ?
C29A C297 H2E9 109.5 . . ?
H2D9 C297 H2E9 109.5 . . ?
C29A C297 H2F9 109.5 . . ?
H2D9 C297 H2F9 109.5 . . ?
H2E9 C297 H2F9 109.5 . . ?
C29A C298 H2G9 109.5 . . ?
C29A C298 H2H9 109.5 . . ?
H2G9 C298 H2H9 109.5 . . ?
C29A C298 H2I9 109.5 . . ?
H2G9 C298 H2I9 109.5 . . ?
H2H9 C298 H2I9 109.5 . . ?
C29A C299 H2J9 109.5 . . ?
C29A C299 H2K9 109.5 . . ?
H2J9 C299 H2K9 109.5 . . ?
C29A C299 H2L9 109.5 . . ?
H2J9 C299 H2L9 109.5 . . ?
H2K9 C299 H2L9 109.5 . . ?
C39A C394 H39J 109.5 . . ?
C39A C394 H39K 109.5 . . ?
H39J C394 H39K 109.5 . . ?
C39A C394 H39L 109.5 . . ?
H39J C394 H39L 109.5 . . ?
H39K C394 H39L 109.5 . . ?
C39A C395 H39M 109.5 . . ?
C39A C395 H39N 109.5 . . ?
H39M C395 H39N 109.5 . . ?
C39A C395 H39O 109.5 . . ?
H39M C395 H39O 109.5 . . ?
H39N C395 H39O 109.5 . . ?
C39A C396 H39P 109.5 . . ?
C39A C396 H39Q 109.5 . . ?
H39P C396 H39Q 109.5 . . ?
C39A C396 H39R 109.5 . . ?
H39P C396 H39R 109.5 . . ?
H39Q C396 H39R 109.5 . . ?
C39A C397 H39S 109.5 . . ?
C39A C397 H39T 109.5 . . ?
H39S C397 H39T 109.5 . . ?
C39A C397 H39U 109.5 . . ?
H39S C397 H39U 109.5 . . ?
H39T C397 H39U 109.5 . . ?
C39A C398 H39V 109.5 . . ?
C39A C398 H39W 109.5 . . ?
H39V C398 H39W 109.5 . . ?
C39A C398 H39$ 109.5 . . ?
H39V C398 H39$ 109.5 . . ?
H39W C398 H39$ 109.5 . . ?
C39A C399 H39# 109.5 . . ?
C39A C399 H39' 109.5 . . ?
H39# C399 H39' 109.5 . . ?
C39A C399 H39" 109.5 . . ?
H39# C399 H39" 109.5 . . ?
H39' C399 H39" 109.5 . . ?
C49A C494 H49J 109.5 . . ?
C49A C494 H49K 109.5 . . ?
H49J C494 H49K 109.5 . . ?
C49A C494 H49L 109.5 . . ?
H49J C494 H49L 109.5 . . ?
H49K C494 H49L 109.5 . . ?
C49A C495 H49M 109.5 . . ?
C49A C495 H49N 109.5 . . ?
H49M C495 H49N 109.5 . . ?
C49A C495 H49O 109.5 . . ?
H49M C495 H49O 109.5 . . ?
H49N C495 H49O 109.5 . . ?
C49A C496 H49P 109.5 . . ?
C49A C496 H49Q 109.5 . . ?
H49P C496 H49Q 109.5 . . ?
C49A C496 H49R 109.5 . . ?
H49P C496 H49R 109.5 . . ?
H49Q C496 H49R 109.5 . . ?
C49A C497 H49S 109.5 . . ?
C49A C497 H49T 109.5 . . ?
H49S C497 H49T 109.5 . . ?
C49A C497 H49U 109.5 . . ?
H49S C497 H49U 109.5 . . ?
H49T C497 H49U 109.5 . . ?
C49A C498 H49V 109.5 . . ?
C49A C498 H49W 109.5 . . ?
H49V C498 H49W 109.5 . . ?
C49A C498 H49X 109.5 . . ?
H49V C498 H49X 109.5 . . ?
H49W C498 H49X 109.5 . . ?
C49A C499 H49Y 109.5 . . ?
C49A C499 H49Z 109.5 . . ?
H49Y C499 H49Z 109.5 . . ?
C49A C499 H49" 109.5 . . ?
H49Y C499 H49" 109.5 . . ?
H49Z C499 H49" 109.5 . . ?
C59A C594 H59J 109.5 . . ?
C59A C594 H59K 109.5 . . ?
H59J C594 H59K 109.5 . . ?
C59A C594 H59L 109.5 . . ?
H59J C594 H59L 109.5 . . ?
H59K C594 H59L 109.5 . . ?
C59A C595 H59M 109.5 . . ?
C59A C595 H59N 109.5 . . ?
H59M C595 H59N 109.5 . . ?
C59A C595 H59O 109.5 . . ?
H59M C595 H59O 109.5 . . ?
H59N C595 H59O 109.5 . . ?
C59A C596 H59P 109.5 . . ?
C59A C596 H59Q 109.5 . . ?
H59P C596 H59Q 109.5 . . ?
C59A C596 H59R 109.5 . . ?
H59P C596 H59R 109.5 . . ?
H59Q C596 H59R 109.5 . . ?
C66 C61 C62 120.0(9) . . ?
C66 C61 H61 120.0 . . ?
C62 C61 H61 120.0 . . ?
C63 C62 C61 120.5(9) . . ?
C63 C62 H62 119.7 . . ?
C61 C62 H62 119.7 . . ?
C64 C63 C62 118.8(8) . . ?
C64 C63 H63 120.6 . . ?
C62 C63 H63 120.6 . . ?
C65 C64 C63 123.5(8) . . ?
C65 C64 H64 118.2 . . ?
C63 C64 H64 118.2 . . ?
C64 C65 C66 117.8(9) . . ?
C64 C65 H65 121.1 . . ?
C66 C65 H65 121.1 . . ?
C61 C66 C65 119.3(9) . . ?
C61 C66 H66 120.3 . . ?
C65 C66 H66 120.3 . . ?
C72 C71 C76 122.2(16) . . ?
C72 C71 H71 118.9 . . ?
C76 C71 H71 118.9 . . ?
C71 C72 C73 120.7(12) . . ?
C71 C72 H72 119.6 . . ?
C73 C72 H72 119.6 . . ?
C72 C73 C74 122.8(13) . . ?
C72 C73 H73 118.6 . . ?
C74 C73 H73 118.6 . . ?
C73 C74 C75 112.7(16) . . ?
C73 C74 H74 123.6 . . ?
C75 C74 H74 123.6 . . ?
C76 C75 C74 128(3) . . ?
C76 C75 H75 116.1 . . ?
C74 C75 H75 116.1 . . ?
C75 C76 C71 112(2) . . ?
C75 C76 H76 124.1 . . ?
C71 C76 H76 124.1 . . ?
C82 C81 C86 122.4(8) . . ?
C82 C81 H81 118.8 . . ?
C86 C81 H81 118.8 . . ?
C83 C82 C81 117.4(8) . . ?
C83 C82 H82 121.3 . . ?
C81 C82 H82 121.3 . . ?
C84 C83 C82 120.8(8) . . ?
C84 C83 H83 119.6 . . ?
C82 C83 H83 119.6 . . ?
C83 C84 C85 121.5(7) . . ?
C83 C84 H84 119.2 . . ?
C85 C84 H84 119.2 . . ?
C86 C85 C84 119.8(7) . . ?
C86 C85 H85 120.1 . . ?
C84 C85 H85 120.1 . . ?
C85 C86 C81 118.2(8) . . ?
C85 C86 H86 120.9 . . ?
C81 C86 H86 120.9 . . ?
C92 C91 C96 120.8(9) . . ?
C92 C91 H91 119.6 . . ?
C96 C91 H91 119.6 . . ?
C91 C92 C93 122.2(8) . . ?
C91 C92 H92 118.9 . . ?
C93 C92 H92 118.9 . . ?
C92 C93 C94 118.7(10) . . ?
C92 C93 H93 120.6 . . ?
C94 C93 H93 120.6 . . ?
C95 C94 C93 117.0(10) . . ?
C95 C94 H94 121.5 . . ?
C93 C94 H94 121.5 . . ?
C96 C95 C94 123.7(11) . . ?
C96 C95 H95 118.1 . . ?
C94 C95 H95 118.1 . . ?
C91 C96 C95 117.6(11) . . ?
C91 C96 H96 121.2 . . ?
C95 C96 H96 121.2 . . ?

loop_
_geom_bond_atom_site_label_1
_geom_bond_atom_site_label_2
_geom_bond_distance
_geom_bond_site_symmetry_2
_geom_bond_publ_flag
O1 C8 1.354(5) . ?
O1 B1 1.381(5) . ?
O2 C18 1.367(5) . ?
O2 B2 1.384(6) . ?
B1 C1 1.552(6) . ?
B1 C12 1.557(7) . ?
B2 C11 1.548(6) . ?
B2 C2 1.558(7) . ?
C1 C6 1.409(6) . ?
C1 C2 1.416(6) . ?
C2 C3 1.413(6) . ?
C3 C4 1.396(6) . ?
C3 C21 1.436(6) . ?
C4 C5 1.371(6) . ?
C4 H4 0.9500 . ?
C5 C6 1.412(6) . ?
C5 H5 0.9500 . ?
C6 C7 1.460(6) . ?
C7 C8 1.351(6) . ?
C7 C31 1.434(6) . ?
C8 C9 1.491(6) . ?
C9 H9A 0.9800 . ?
C9 H9B 0.9800 . ?
C9 H9C 0.9800 . ?
C11 C16 1.415(6) . ?
C11 C12 1.420(6) . ?
C12 C13 1.413(5) . ?
C13 C14 1.405(6) . ?
C13 C41 1.436(6) . ?
C14 C15 1.367(6) . ?
C14 H14 0.9500 . ?
C15 C16 1.400(6) . ?
C15 H15 0.9500 . ?
C16 C17 1.466(6) . ?
C17 C18 1.353(6) . ?
C17 C51 1.448(6) . ?
C18 C19 1.500(6) . ?
C19 H19A 0.9800 . ?
C19 H19B 0.9800 . ?
C19 H19C 0.9800 . ?
C21 C22 1.202(6) . ?
C22 C23 1.434(6) . ?
C23 C28 1.381(6) . ?
C23 C24 1.392(6) . ?
C24 C25 1.376(7) . ?
C24 H24 0.9500 . ?
C25 C26 1.380(7) . ?
C25 H25 0.9500 . ?
C26 C27 1.382(6) . ?
C26 C29 1.548(7) . ?
C27 C28 1.380(6) . ?
C27 H27 0.9500 . ?
C28 H28 0.9500 . ?
C29 C292 1.420(13) . ?
C29 C29# 1.46(3) . ?
C29 C291 1.532(9) . ?
C29 C293 1.547(12) . ?
C29 C29' 1.67(2) . ?
C29 C29" 1.71(2) . ?
C31 C32 1.180(6) . ?
C32 C33 1.454(7) . ?
C33 C38 1.358(6) . ?
C33 C34 1.370(6) . ?
C34 C35 1.389(7) . ?
C34 H34 0.9500 . ?
C35 C36 1.378(7) . ?
C35 H35 0.9500 . ?
C36 C37 1.341(7) . ?
C36 C39 1.548(7) . ?
C37 C38 1.397(7) . ?
C37 H37 0.9500 . ?
C38 H38 0.9500 . ?
C39 C391 1.496(8) . ?
C39 C392 1.513(7) . ?
C39 C393 1.518(7) . ?
C41 C42 1.195(6) . ?
C42 C43 1.446(6) . ?
C43 C48 1.379(6) . ?
C43 C44 1.386(6) . ?
C44 C45 1.386(6) . ?
C44 H44 0.9500 . ?
C45 C46 1.382(6) . ?
C45 H45 0.9500 . ?
C46 C47 1.393(6) . ?
C46 C49 1.536(6) . ?
C47 C48 1.377(6) . ?
C47 H47 0.9500 . ?
C48 H48 0.9500 . ?
C49 C491 1.484(7) . ?
C49 C493 1.509(7) . ?
C49 C492 1.550(7) . ?
C51 C52 1.174(6) . ?
C52 C53 1.440(7) . ?
C53 C58 1.380(6) . ?
C53 C54 1.381(6) . ?
C54 C55 1.376(7) . ?
C54 H54 0.9500 . ?
C55 C56 1.387(6) . ?
C55 H55 0.9500 . ?
C56 C57 1.376(6) . ?
C56 C59 1.536(7) . ?
C57 C58 1.375(7) . ?
C57 H57 0.9500 . ?
C58 H58 0.9500 . ?
C59 C592 1.480(8) . ?
C59 C593 1.494(9) . ?
C59 C591 1.518(8) . ?
C291 H29A 0.9800 . ?
C291 H29B 0.9800 . ?
C291 H29C 0.9800 . ?
C292 H29D 0.9800 . ?
C292 H29E 0.9800 . ?
C292 H29F 0.9800 . ?
C293 H29G 0.9800 . ?
C293 H29H 0.9800 . ?
C293 H29I 0.9800 . ?
C29' H29J 0.9800 . ?
C29' H29K 0.9800 . ?
C29' H29L 0.9800 . ?
C29" H29M 0.9800 . ?
C29" H29N 0.9800 . ?
C29" H29O 0.9800 . ?
C29# H29P 0.9800 . ?
C29# H29Q 0.9800 . ?
C29# H29R 0.9800 . ?
C391 H39A 0.9800 . ?
C391 H39B 0.9800 . ?
C391 H39C 0.9800 . ?
C392 H39D 0.9800 . ?
C392 H39E 0.9800 . ?
C392 H39F 0.9800 . ?
C393 H39G 0.9800 . ?
C393 H39H 0.9800 . ?
C393 H39I 0.9800 . ?
C491 H49A 0.9800 . ?
C491 H49B 0.9800 . ?
C491 H49C 0.9800 . ?
C492 H49D 0.9800 . ?
C492 H49E 0.9800 . ?
C492 H49F 0.9800 . ?
C493 H49G 0.9800 . ?
C493 H49H 0.9800 . ?
C493 H49I 0.9800 . ?
C591 H59A 0.9800 . ?
C591 H59B 0.9800 . ?
C591 H59C 0.9800 . ?
C592 H59D 0.9800 . ?
C592 H59E 0.9800 . ?
C592 H59F 0.9800 . ?
C593 H59G 0.9800 . ?
C593 H59H 0.9800 . ?
C593 H59I 0.9800 . ?
O1A C8A 1.359(5) . ?
O1A B1A 1.379(6) . ?
O2A C18A 1.360(5) . ?
O2A B2A 1.374(6) . ?
B1A C1A 1.534(6) . ?
B1A C12A 1.563(7) . ?
B2A C2A 1.548(7) . ?
B2A C11A 1.551(6) . ?
C1A C6A 1.405(6) . ?
C1A C2A 1.421(6) . ?
C2A C3A 1.408(6) . ?
C3A C4A 1.404(6) . ?
C3A C21A 1.442(6) . ?
C4A C5A 1.371(6) . ?
C4A H4A 0.9500 . ?
C5A C6A 1.408(6) . ?
C5A H5A 0.9500 . ?
C6A C7A 1.455(6) . ?
C7A C8A 1.368(6) . ?
C7A C31A 1.429(6) . ?
C8A C9A 1.493(6) . ?
C9A H9A1 0.9800 . ?
C9A H9A2 0.9800 . ?
C9A H9A3 0.9800 . ?
C11A C16A 1.403(6) . ?
C11A C12A 1.426(6) . ?
C12A C13A 1.412(5) . ?
C13A C14A 1.397(6) . ?
C13A C41A 1.448(6) . ?
C14A C15A 1.371(6) . ?
C14A H14A 0.9500 . ?
C15A C16A 1.404(6) . ?
C15A H15A 0.9500 . ?
C16A C17A 1.468(6) . ?
C17A C18A 1.367(6) . ?
C17A C51A 1.454(6) . ?
C18A C19A 1.496(6) . ?
C19A H19D 0.9800 . ?
C19A H19E 0.9800 . ?
C19A H19F 0.9800 . ?
C21A C22A 1.186(6) . ?
C22A C23A 1.446(6) . ?
C23A C24A 1.381(6) . ?
C23A C28A 1.387(6) . ?
C24A C25A 1.386(6) . ?
C24A H24A 0.9500 . ?
C25A C26A 1.393(6) . ?
C25A H25A 0.9500 . ?
C26A C27A 1.384(6) . ?
C26A C29A 1.532(6) . ?
C27A C28A 1.381(6) . ?
C27A H27A 0.9500 . ?
C28A H28A 0.9500 . ?
C29A C298 1.470(15) . ?
C29A C294 1.475(10) . ?
C29A C296 1.483(11) . ?
C29A C297 1.496(15) . ?
C29A C295 1.601(9) . ?
C29A C299 1.653(13) . ?
C31A C32A 1.187(6) . ?
C32A C33A 1.451(6) . ?
C33A C34A 1.383(6) . ?
C33A C38A 1.389(6) . ?
C34A C35A 1.382(6) . ?
C34A H34A 0.9500 . ?
C35A C36A 1.381(6) . ?
C35A H35A 0.9500 . ?
C36A C37A 1.372(6) . ?
C36A C39A 1.541(7) . ?
C37A C38A 1.377(6) . ?
C37A H37A 0.9500 . ?
C38A H38A 0.9500 . ?
C39A C397 1.484(17) . ?
C39A C396 1.495(12) . ?
C39A C395 1.529(13) . ?
C39A C398 1.547(16) . ?
C39A C399 1.544(16) . ?
C39A C394 1.581(13) . ?
C41A C42A 1.196(6) . ?
C42A C43A 1.443(6) . ?
C43A C44A 1.389(6) . ?
C43A C48A 1.391(6) . ?
C44A C45A 1.380(6) . ?
C44A H44A 0.9500 . ?
C45A C46A 1.392(6) . ?
C45A H45A 0.9500 . ?
C46A C47A 1.386(6) . ?
C46A C49A 1.533(6) . ?
C47A C48A 1.385(6) . ?
C47A H47A 0.9500 . ?
C48A H48A 0.9500 . ?
C49A C497 1.50(3) . ?
C49A C494 1.492(9) . ?
C49A C495 1.516(9) . ?
C49A C496 1.514(8) . ?
C49A C498 1.54(3) . ?
C49A C499 1.58(3) . ?
C51A C52A 1.184(6) . ?
C52A C53A 1.444(7) . ?
C53A C58A 1.350(7) . ?
C53A C54A 1.389(7) . ?
C54A C55A 1.391(8) . ?
C54A H54A 0.9500 . ?
C55A C56A 1.358(8) . ?
C55A H55A 0.9500 . ?
C56A C57A 1.365(7) . ?
C56A C59A 1.516(7) . ?
C57A C58A 1.388(7) . ?
C57A H57A 0.9500 . ?
C58A H58A 0.9500 . ?
C59A C595 1.505(8) . ?
C59A C596 1.513(7) . ?
C59A C594 1.537(8) . ?
C294 H29S 0.9800 . ?
C294 H29T 0.9800 . ?
C294 H29U 0.9800 . ?
C295 H29V 0.9800 . ?
C295 H29W 0.9800 . ?
C295 H29$ 0.9800 . ?
C296 H2A9 0.9800 . ?
C296 H2B9 0.9800 . ?
C296 H2C9 0.9800 . ?
C297 H2D9 0.9800 . ?
C297 H2E9 0.9800 . ?
C297 H2F9 0.9800 . ?
C298 H2G9 0.9800 . ?
C298 H2H9 0.9800 . ?
C298 H2I9 0.9800 . ?
C299 H2J9 0.9800 . ?
C299 H2K9 0.9800 . ?
C299 H2L9 0.9800 . ?
C394 H39J 0.9800 . ?
C394 H39K 0.9800 . ?
C394 H39L 0.9800 . ?
C395 H39M 0.9800 . ?
C395 H39N 0.9800 . ?
C395 H39O 0.9800 . ?
C396 H39P 0.9800 . ?
C396 H39Q 0.9800 . ?
C396 H39R 0.9800 . ?
C397 H39S 0.9800 . ?
C397 H39T 0.9800 . ?
C397 H39U 0.9800 . ?
C398 H39V 0.9800 . ?
C398 H39W 0.9800 . ?
C398 H39$ 0.9800 . ?
C399 H39# 0.9800 . ?
C399 H39' 0.9800 . ?
C399 H39" 0.9800 . ?
C494 H49J 0.9800 . ?
C494 H49K 0.9800 . ?
C494 H49L 0.9800 . ?
C495 H49M 0.9800 . ?
C495 H49N 0.9800 . ?
C495 H49O 0.9800 . ?
C496 H49P 0.9800 . ?
C496 H49Q 0.9800 . ?
C496 H49R 0.9800 . ?
C497 H49S 0.9800 . ?
C497 H49T 0.9800 . ?
C497 H49U 0.9800 . ?
C498 H49V 0.9800 . ?
C498 H49W 0.9800 . ?
C498 H49X 0.9800 . ?
C499 H49Y 0.9800 . ?
C499 H49Z 0.9800 . ?
C499 H49" 0.9800 . ?
C594 H59J 0.9800 . ?
C594 H59K 0.9800 . ?
C594 H59L 0.9800 . ?
C595 H59M 0.9800 . ?
C595 H59N 0.9800 . ?
C595 H59O 0.9800 . ?
C596 H59P 0.9800 . ?
C596 H59Q 0.9800 . ?
C596 H59R 0.9800 . ?
C61 C66 1.349(12) . ?
C61 C62 1.379(11) . ?
C61 H61 0.9500 . ?
C62 C63 1.348(9) . ?
C62 H62 0.9500 . ?
C63 C64 1.340(9) . ?
C63 H63 0.9500 . ?
C64 C65 1.335(10) . ?
C64 H64 0.9500 . ?
C65 C66 1.410(12) . ?
C65 H65 0.9500 . ?
C66 H66 0.9500 . ?
C71 C72 1.294(12) . ?
C71 C76 1.43(3) . ?
C71 H71 0.9500 . ?
C72 C73 1.329(13) . ?
C72 H72 0.9500 . ?
C73 C74 1.364(13) . ?
C73 H73 0.9500 . ?
C74 C75 1.39(2) . ?
C74 H74 0.9500 . ?
C75 C76 1.31(3) . ?
C75 H75 0.9500 . ?
C76 H76 0.9500 . ?
C81 C82 1.371(8) . ?
C81 C86 1.374(8) . ?
C81 H81 0.9500 . ?
C82 C83 1.347(7) . ?
C82 H82 0.9500 . ?
C83 C84 1.345(7) . ?
C83 H83 0.9500 . ?
C84 C85 1.356(7) . ?
C84 H84 0.9500 . ?
C85 C86 1.342(7) . ?
C85 H85 0.9500 . ?
C86 H86 0.9500 . ?
C91 C92 1.334(10) . ?
C91 C96 1.348(10) . ?
C91 H91 0.9500 . ?
C92 C93 1.361(10) . ?
C92 H92 0.9500 . ?
C93 C94 1.387(13) . ?
C93 H93 0.9500 . ?
C94 C95 1.366(14) . ?
C94 H94 0.9500 . ?
C95 C96 1.357(13) . ?
C95 H95 0.9500 . ?
C96 H96 0.9500 . ?

loop_
_geom_torsion_atom_site_label_1
_geom_torsion_atom_site_label_2
_geom_torsion_atom_site_label_3
_geom_torsion_atom_site_label_4
_geom_torsion
_geom_torsion_site_symmetry_1
_geom_torsion_site_symmetry_2
_geom_torsion_site_symmetry_3
_geom_torsion_site_symmetry_4
_geom_torsion_publ_flag
C8 O1 B1 C1 -0.7(6) . . . . ?
C8 O1 B1 C12 179.1(4) . . . . ?
C18 O2 B2 C11 -0.9(6) . . . . ?
C18 O2 B2 C2 178.6(4) . . . . ?
O1 B1 C1 C6 0.3(5) . . . . ?
C12 B1 C1 C6 -179.4(4) . . . . ?
O1 B1 C1 C2 -179.0(4) . . . . ?
C12 B1 C1 C2 1.2(6) . . . . ?
C6 C1 C2 C3 0.0(6) . . . . ?
B1 C1 C2 C3 179.3(4) . . . . ?
C6 C1 C2 B2 179.3(4) . . . . ?
B1 C1 C2 B2 -1.4(5) . . . . ?
O2 B2 C2 C3 -0.5(6) . . . . ?
C11 B2 C2 C3 179.0(4) . . . . ?
O2 B2 C2 C1 -179.7(4) . . . . ?
C11 B2 C2 C1 -0.3(6) . . . . ?
C1 C2 C3 C4 1.4(6) . . . . ?
B2 C2 C3 C4 -177.8(4) . . . . ?
C1 C2 C3 C21 -175.8(4) . . . . ?
B2 C2 C3 C21 4.9(7) . . . . ?
C2 C3 C4 C5 -1.5(7) . . . . ?
C21 C3 C4 C5 175.9(4) . . . . ?
C3 C4 C5 C6 0.2(7) . . . . ?
C2 C1 C6 C5 -1.3(6) . . . . ?
B1 C1 C6 C5 179.4(4) . . . . ?
C2 C1 C6 C7 178.7(4) . . . . ?
B1 C1 C6 C7 -0.6(5) . . . . ?
C4 C5 C6 C1 1.2(6) . . . . ?
C4 C5 C6 C7 -178.8(4) . . . . ?
C1 C6 C7 C8 1.3(6) . . . . ?
C5 C6 C7 C8 -178.7(4) . . . . ?
C1 C6 C7 C31 -177.6(4) . . . . ?
C5 C6 C7 C31 2.4(6) . . . . ?
C31 C7 C8 O1 177.2(4) . . . . ?
C6 C7 C8 O1 -1.7(6) . . . . ?
C31 C7 C8 C9 -2.4(7) . . . . ?
C6 C7 C8 C9 178.6(4) . . . . ?
B1 O1 C8 C7 1.4(6) . . . . ?
B1 O1 C8 C9 -178.9(4) . . . . ?
O2 B2 C11 C16 0.8(5) . . . . ?
C2 B2 C11 C16 -178.6(4) . . . . ?
O2 B2 C11 C12 -178.1(4) . . . . ?
C2 B2 C11 C12 2.4(6) . . . . ?
C16 C11 C12 C13 0.0(6) . . . . ?
B2 C11 C12 C13 178.9(4) . . . . ?
C16 C11 C12 B1 178.6(4) . . . . ?
B2 C11 C12 B1 -2.5(5) . . . . ?
O1 B1 C12 C13 -0.4(6) . . . . ?
C1 B1 C12 C13 179.4(4) . . . . ?
O1 B1 C12 C11 -178.9(4) . . . . ?
C1 B1 C12 C11 0.8(6) . . . . ?
C11 C12 C13 C14 1.1(6) . . . . ?
B1 C12 C13 C14 -177.3(4) . . . . ?
C11 C12 C13 C41 -178.4(4) . . . . ?
B1 C12 C13 C41 3.2(6) . . . . ?
C12 C13 C14 C15 -0.8(6) . . . . ?
C41 C13 C14 C15 178.8(4) . . . . ?
C13 C14 C15 C16 -0.7(6) . . . . ?
C14 C15 C16 C11 1.8(6) . . . . ?
C14 C15 C16 C17 -177.8(4) . . . . ?
C12 C11 C16 C15 -1.4(6) . . . . ?
B2 C11 C16 C15 179.6(4) . . . . ?
C12 C11 C16 C17 178.2(4) . . . . ?
B2 C11 C16 C17 -0.8(5) . . . . ?
C15 C16 C17 C18 -179.6(4) . . . . ?
C11 C16 C17 C18 0.9(6) . . . . ?
C15 C16 C17 C51 2.3(6) . . . . ?
C11 C16 C17 C51 -177.3(4) . . . . ?
C51 C17 C18 O2 177.2(4) . . . . ?
C16 C17 C18 O2 -0.9(6) . . . . ?
C51 C17 C18 C19 -1.8(7) . . . . ?
C16 C17 C18 C19 180.0(4) . . . . ?
B2 O2 C18 C17 1.0(6) . . . . ?
B2 O2 C18 C19 -179.8(4) . . . . ?
C28 C23 C24 C25 -1.0(7) . . . . ?
C22 C23 C24 C25 179.7(5) . . . . ?
C23 C24 C25 C26 1.3(9) . . . . ?
C24 C25 C26 C27 -0.5(8) . . . . ?
C24 C25 C26 C29 179.2(5) . . . . ?
C25 C26 C27 C28 -0.6(7) . . . . ?
C29 C26 C27 C28 179.7(5) . . . . ?
C26 C27 C28 C23 0.9(8) . . . . ?
C24 C23 C28 C27 -0.1(7) . . . . ?
C22 C23 C28 C27 179.2(4) . . . . ?
C25 C26 C29 C292 114.4(10) . . . . ?
C27 C26 C29 C292 -65.9(10) . . . . ?
C25 C26 C29 C29# -50.0(17) . . . . ?
C27 C26 C29 C29# 129.8(16) . . . . ?
C25 C26 C29 C291 -122.1(7) . . . . ?
C27 C26 C29 C291 57.6(7) . . . . ?
C25 C26 C29 C293 -5.0(10) . . . . ?
C27 C26 C29 C293 174.7(8) . . . . ?
C25 C26 C29 C29' 154.3(10) . . . . ?
C27 C26 C29 C29' -26.0(11) . . . . ?
C25 C26 C29 C29" 56.7(11) . . . . ?
C27 C26 C29 C29" -123.5(10) . . . . ?
C38 C33 C34 C35 6.4(8) . . . . ?
C32 C33 C34 C35 -174.8(5) . . . . ?
C33 C34 C35 C36 -1.3(9) . . . . ?
C34 C35 C36 C37 -4.5(8) . . . . ?
C34 C35 C36 C39 177.0(5) . . . . ?
C35 C36 C37 C38 5.3(8) . . . . ?
C39 C36 C37 C38 -176.3(5) . . . . ?
C34 C33 C38 C37 -5.7(8) . . . . ?
C32 C33 C38 C37 175.5(5) . . . . ?
C36 C37 C38 C33 -0.3(8) . . . . ?
C37 C36 C39 C391 -1.4(8) . . . . ?
C35 C36 C39 C391 176.9(5) . . . . ?
C37 C36 C39 C392 118.4(6) . . . . ?
C35 C36 C39 C392 -63.2(7) . . . . ?
C37 C36 C39 C393 -118.9(6) . . . . ?
C35 C36 C39 C393 59.5(7) . . . . ?
C48 C43 C44 C45 1.1(7) . . . . ?
C42 C43 C44 C45 -178.6(4) . . . . ?
C43 C44 C45 C46 -0.5(7) . . . . ?
C44 C45 C46 C47 -0.2(7) . . . . ?
C44 C45 C46 C49 175.7(4) . . . . ?
C45 C46 C47 C48 0.3(7) . . . . ?
C49 C46 C47 C48 -175.7(4) . . . . ?
C46 C47 C48 C43 0.4(7) . . . . ?
C44 C43 C48 C47 -1.0(7) . . . . ?
C42 C43 C48 C47 178.7(4) . . . . ?
C45 C46 C49 C491 27.5(7) . . . . ?
C47 C46 C49 C491 -156.8(6) . . . . ?
C45 C46 C49 C493 -99.4(6) . . . . ?
C47 C46 C49 C493 76.3(7) . . . . ?
C45 C46 C49 C492 144.1(5) . . . . ?
C47 C46 C49 C492 -40.1(6) . . . . ?
C58 C53 C54 C55 -1.1(7) . . . . ?
C52 C53 C54 C55 176.4(5) . . . . ?
C53 C54 C55 C56 0.0(8) . . . . ?
C54 C55 C56 C57 1.5(7) . . . . ?
C54 C55 C56 C59 -177.0(5) . . . . ?
C55 C56 C57 C58 -1.9(8) . . . . ?
C59 C56 C57 C58 176.6(5) . . . . ?
C56 C57 C58 C53 0.8(8) . . . . ?
C54 C53 C58 C57 0.7(7) . . . . ?
C52 C53 C58 C57 -176.8(5) . . . . ?
C57 C56 C59 C592 145.1(6) . . . . ?
C55 C56 C59 C592 -36.5(8) . . . . ?
C57 C56 C59 C593 -92.6(7) . . . . ?
C55 C56 C59 C593 85.7(7) . . . . ?
C57 C56 C59 C591 23.2(8) . . . . ?
C55 C56 C59 C591 -158.5(6) . . . . ?
C8A O1A B1A C1A 0.8(6) . . . . ?
C8A O1A B1A C12A 179.7(4) . . . . ?
C18A O2A B2A C2A -178.4(3) . . . . ?
C18A O2A B2A C11A 1.9(6) . . . . ?
O1A B1A C1A C6A -0.4(6) . . . . ?
C12A B1A C1A C6A -179.2(4) . . . . ?
O1A B1A C1A C2A -179.9(4) . . . . ?
C12A B1A C1A C2A 1.2(6) . . . . ?
C6A C1A C2A C3A -0.3(6) . . . . ?
B1A C1A C2A C3A 179.2(4) . . . . ?
C6A C1A C2A B2A -179.5(4) . . . . ?
B1A C1A C2A B2A 0.0(5) . . . . ?
O2A B2A C2A C3A 0.9(6) . . . . ?
C11A B2A C2A C3A -179.5(4) . . . . ?
O2A B2A C2A C1A -180.0(4) . . . . ?
C11A B2A C2A C1A -0.3(6) . . . . ?
C1A C2A C3A C4A 0.1(6) . . . . ?
B2A C2A C3A C4A 179.2(4) . . . . ?
C1A C2A C3A C21A -178.6(4) . . . . ?
B2A C2A C3A C21A 0.6(6) . . . . ?
C2A C3A C4A C5A 0.7(6) . . . . ?
C21A C3A C4A C5A 179.5(4) . . . . ?
C3A C4A C5A C6A -1.2(6) . . . . ?
C2A C1A C6A C5A -0.2(6) . . . . ?
B1A C1A C6A C5A -179.8(4) . . . . ?
C2A C1A C6A C7A -179.6(4) . . . . ?
B1A C1A C6A C7A 0.8(5) . . . . ?
C4A C5A C6A C1A 1.0(6) . . . . ?
C4A C5A C6A C7A -179.7(4) . . . . ?
C1A C6A C7A C8A -1.8(6) . . . . ?
C5A C6A C7A C8A 178.9(4) . . . . ?
C1A C6A C7A C31A 177.0(4) . . . . ?
C5A C6A C7A C31A -2.4(6) . . . . ?
B1A O1A C8A C7A -1.7(6) . . . . ?
B1A O1A C8A C9A 178.6(4) . . . . ?
C31A C7A C8A O1A -176.6(4) . . . . ?
C6A C7A C8A O1A 2.2(6) . . . . ?
C31A C7A C8A C9A 3.0(7) . . . . ?
C6A C7A C8A C9A -178.2(4) . . . . ?
O2A B2A C11A C16A 0.3(5) . . . . ?
C2A B2A C11A C16A -179.4(4) . . . . ?
O2A B2A C11A C12A 179.0(4) . . . . ?
C2A B2A C11A C12A -0.7(6) . . . . ?
C16A C11A C12A C13A 0.7(6) . . . . ?
B2A C11A C12A C13A -178.0(4) . . . . ?
C16A C11A C12A B1A -179.6(4) . . . . ?
B2A C11A C12A B1A 1.7(5) . . . . ?
O1A B1A C12A C13A -1.2(6) . . . . ?
C1A B1A C12A C13A 177.6(4) . . . . ?
O1A B1A C12A C11A 179.1(4) . . . . ?
C1A B1A C12A C11A -2.1(6) . . . . ?
C11A C12A C13A C14A -1.5(6) . . . . ?
B1A C12A C13A C14A 178.8(4) . . . . ?
C11A C12A C13A C41A 177.1(4) . . . . ?
B1A C12A C13A C41A -2.7(6) . . . . ?
C12A C13A C14A C15A 1.8(6) . . . . ?
C41A C13A C14A C15A -176.9(4) . . . . ?
C13A C14A C15A C16A -1.0(7) . . . . ?
C12A C11A C16A C15A 0.0(6) . . . . ?
B2A C11A C16A C15A 178.7(4) . . . . ?
C12A C11A C16A C17A 179.0(4) . . . . ?
B2A C11A C16A C17A -2.3(5) . . . . ?
C14A C15A C16A C11A 0.1(6) . . . . ?
C14A C15A C16A C17A -178.8(4) . . . . ?
C11A C16A C17A C18A 2.2(6) . . . . ?
C15A C16A C17A C18A -178.8(4) . . . . ?
C11A C16A C17A C51A -177.9(4) . . . . ?
C15A C16A C17A C51A 1.1(6) . . . . ?
B2A O2A C18A C17A -2.1(6) . . . . ?
B2A O2A C18A C19A 177.4(4) . . . . ?
C51A C17A C18A O2A -179.9(4) . . . . ?
C16A C17A C18A O2A 0.0(6) . . . . ?
C51A C17A C18A C19A 0.7(6) . . . . ?
C16A C17A C18A C19A -179.4(4) . . . . ?
C28A C23A C24A C25A -1.7(7) . . . . ?
C22A C23A C24A C25A 179.0(4) . . . . ?
C23A C24A C25A C26A 0.2(7) . . . . ?
C24A C25A C26A C27A 1.2(7) . . . . ?
C24A C25A C26A C29A -177.0(4) . . . . ?
C25A C26A C27A C28A -1.1(7) . . . . ?
C29A C26A C27A C28A 177.2(4) . . . . ?
C26A C27A C28A C23A -0.4(7) . . . . ?
C24A C23A C28A C27A 1.8(6) . . . . ?
C22A C23A C28A C27A -178.9(4) . . . . ?
C27A C26A C29A C298 100.8(11) . . . . ?
C25A C26A C29A C298 -81.0(11) . . . . ?
C27A C26A C29A C294 -76.5(8) . . . . ?
C25A C26A C29A C294 101.7(8) . . . . ?
C27A C26A C29A C296 154.0(7) . . . . ?
C25A C26A C29A C296 -27.9(9) . . . . ?
C27A C26A C29A C297 -31.5(11) . . . . ?
C25A C26A C29A C297 146.7(10) . . . . ?
C27A C26A C29A C295 38.8(6) . . . . ?
C25A C26A C29A C295 -143.0(5) . . . . ?
C27A C26A C29A C299 -144.8(7) . . . . ?
C25A C26A C29A C299 33.4(8) . . . . ?
C38A C33A C34A C35A 0.8(7) . . . . ?
C32A C33A C34A C35A -178.4(4) . . . . ?
C33A C34A C35A C36A -0.6(8) . . . . ?
C34A C35A C36A C37A -0.4(8) . . . . ?
C34A C35A C36A C39A 178.7(5) . . . . ?
C35A C36A C37A C38A 1.1(8) . . . . ?
C39A C36A C37A C38A -178.0(5) . . . . ?
C36A C37A C38A C33A -0.8(8) . . . . ?
C34A C33A C38A C37A -0.2(7) . . . . ?
C32A C33A C38A C37A 179.1(4) . . . . ?
C37A C36A C39A C397 161.4(11) . . . . ?
C35A C36A C39A C397 -17.7(12) . . . . ?
C37A C36A C39A C396 -7.5(10) . . . . ?
C35A C36A C39A C396 173.4(8) . . . . ?
C37A C36A C39A C395 -133.6(9) . . . . ?
C35A C36A C39A C395 47.3(10) . . . . ?
C37A C36A C39A C398 -77.8(12) . . . . ?
C35A C36A C39A C398 103.1(11) . . . . ?
C37A C36A C39A C399 38.8(11) . . . . ?
C35A C36A C39A C399 -140.2(10) . . . . ?
C37A C36A C39A C394 111.0(8) . . . . ?
C35A C36A C39A C394 -68.0(8) . . . . ?
C48A C43A C44A C45A 0.1(7) . . . . ?
C42A C43A C44A C45A -179.6(5) . . . . ?
C43A C44A C45A C46A -1.0(8) . . . . ?
C44A C45A C46A C47A 1.2(7) . . . . ?
C44A C45A C46A C49A 178.9(5) . . . . ?
C45A C46A C47A C48A -0.6(7) . . . . ?
C49A C46A C47A C48A -178.3(4) . . . . ?
C46A C47A C48A C43A -0.3(7) . . . . ?
C44A C43A C48A C47A 0.6(7) . . . . ?
C42A C43A C48A C47A -179.8(4) . . . . ?
C47A C46A C49A C497 156.1(18) . . . . ?
C45A C46A C49A C497 -21.4(19) . . . . ?
C47A C46A C49A C494 -143.6(6) . . . . ?
C45A C46A C49A C494 38.8(8) . . . . ?
C47A C46A C49A C495 98.2(7) . . . . ?
C45A C46A C49A C495 -79.4(7) . . . . ?
C47A C46A C49A C496 -21.2(8) . . . . ?
C45A C46A C49A C496 161.3(6) . . . . ?
C47A C46A C49A C498 33.0(15) . . . . ?
C45A C46A C49A C498 -144.6(14) . . . . ?
C47A C46A C49A C499 -81.5(15) . . . . ?
C45A C46A C49A C499 100.9(15) . . . . ?
C58A C53A C54A C55A -0.5(10) . . . . ?
C52A C53A C54A C55A 179.1(6) . . . . ?
C53A C54A C55A C56A 2.5(12) . . . . ?
C54A C55A C56A C57A -3.2(10) . . . . ?
C54A C55A C56A C59A 175.6(7) . . . . ?
C55A C56A C57A C58A 2.3(8) . . . . ?
C59A C56A C57A C58A -176.4(5) . . . . ?
C54A C53A C58A C57A -0.4(8) . . . . ?
C52A C53A C58A C57A 180.0(5) . . . . ?
C56A C57A C58A C53A -0.5(8) . . . . ?
C55A C56A C59A C595 161.5(6) . . . . ?
C57A C56A C59A C595 -19.8(7) . . . . ?
C55A C56A C59A C596 -80.2(8) . . . . ?
C57A C56A C59A C596 98.5(7) . . . . ?
C55A C56A C59A C594 42.6(8) . . . . ?
C57A C56A C59A C594 -138.7(6) . . . . ?
C66 C61 C62 C63 -1.0(12) . . . . ?
C61 C62 C63 C64 1.9(11) . . . . ?
C62 C63 C64 C65 -1.7(12) . . . . ?
C63 C64 C65 C66 0.6(12) . . . . ?
C62 C61 C66 C65 -0.1(13) . . . . ?
C64 C65 C66 C61 0.4(13) . . . . ?
C76 C71 C72 C73 -4.5(18) . . . . ?
C71 C72 C73 C74 -1.9(17) . . . . ?
C72 C73 C74 C75 -1.1(16) . . . . ?
C73 C74 C75 C76 12(3) . . . . ?
C74 C75 C76 C71 -18(3) . . . . ?
C72 C71 C76 C75 13(2) . . . . ?
C86 C81 C82 C83 0.9(15) . . . . ?
C81 C82 C83 C84 -0.8(13) . . . . ?
C82 C83 C84 C85 1.4(14) . . . . ?
C83 C84 C85 C86 -2.0(13) . . . . ?
C84 C85 C86 C81 2.0(13) . . . . ?
C82 C81 C86 C85 -1.5(15) . . . . ?
C96 C91 C92 C93 0.0(13) . . . . ?
C91 C92 C93 C94 0.7(13) . . . . ?
C92 C93 C94 C95 -0.8(13) . . . . ?
C93 C94 C95 C96 0.2(15) . . . . ?
C92 C91 C96 C95 -0.7(12) . . . . ?
C94 C95 C96 C91 0.6(14) . . . . ?
